data_7034142
loop_
_publ_author_name
'Hasenaka, Yuki'
'Okamura, Taka-Aki'
'Onitsuka, Kiyotaka'

_publ_section_title
;
 Efficient uptake of dimethyl sulfoxide by the desoxomolybdenum(iv)
 dithiolate complex containing bulky hydrophobic groups.
;
_journal_issue 13
_journal_name_full 'Dalton transactions (Cambridge, England : 2003)'
_journal_page_first 6260
_journal_page_last 6267
_journal_paper_doi 10.1039/c5dt00075k
_journal_volume 44
_journal_year 2015
_chemical_formula_moiety 'C174 H222 Mo N10 O7 S4 Si'
_chemical_formula_sum 'C174 H222 Mo N10 O7 S4 Si'
_chemical_formula_weight 2817.87
_chemical_name_systematic
; 
(NEt4)[MoOSi(t-Bu)Ph2{S2C6H2[NHCOC(C6H4-t-Bu)3]2}2]-5(CH3CN)-2(H2O)
;
_chemical_properties_physical 'Air-sensitive, Efflorescent'
_space_group_crystal_system monoclinic
_space_group_IT_number 14
_space_group_name_Hall '-P 2ybc'
_space_group_name_H-M_alt 'P 1 21/c 1'
_symmetry_space_group_name_Hall '-P 2ybc'
_symmetry_space_group_name_H-M 'P 1 21/c 1'
_atom_sites_solution_hydrogens geom
_audit_creation_date 2014-11-27
_audit_creation_method SHELXL-2014/7
_audit_update_record
;
2015-02-13 deposited with the CCDC.
2015-02-23 downloaded from the CCDC.
;
_cell_angle_alpha 90
_cell_angle_beta 102.832(7)
_cell_angle_gamma 90
_cell_formula_units_Z 2
_cell_length_a 18.8827(13)
_cell_length_b 23.9699(18)
_cell_length_c 20.0864(14)
_cell_measurement_reflns_used 18773
_cell_measurement_temperature 200
_cell_measurement_theta_max 27.49
_cell_measurement_theta_min 3.05
_cell_volume 8864.4(11)
_computing_cell_refinement 'RAPID AUTO (Rigaku, 2006)'
_computing_data_collection 'RAPID AUTO (Rigaku, 2006)'
_computing_data_reduction 'RAPID AUTO (Rigaku, 2006)'
_computing_molecular_graphics 'CrystalStructure 4.0 (Rigaku, 2010)'
_computing_publication_material 'CrystalStructure 4.0 (Rigaku, 2010)'
_computing_structure_refinement 'SHELXL-2014/7 (Sheldrick, 2014)'
_computing_structure_solution 'SIR92 (Altomare et al., 1994)'
_diffrn_ambient_temperature 200
_diffrn_detector_area_resol_mean 10.000
_diffrn_measured_fraction_theta_full 0.998
_diffrn_measured_fraction_theta_max 0.998
_diffrn_measurement_device_type 'Rigaku R-AXIS RAPID II'
_diffrn_measurement_method \w
_diffrn_radiation_type MoK\a
_diffrn_radiation_wavelength 0.71075
_diffrn_reflns_av_R_equivalents 0.1199
_diffrn_reflns_av_unetI/netI 0.0883
_diffrn_reflns_Laue_measured_fraction_full 0.998
_diffrn_reflns_Laue_measured_fraction_max 0.998
_diffrn_reflns_limit_h_max 22
_diffrn_reflns_limit_h_min -22
_diffrn_reflns_limit_k_max 28
_diffrn_reflns_limit_k_min -28
_diffrn_reflns_limit_l_max 23
_diffrn_reflns_limit_l_min -23
_diffrn_reflns_number 66615
_diffrn_reflns_point_group_measured_fraction_full 0.998
_diffrn_reflns_point_group_measured_fraction_max 0.998
_diffrn_reflns_theta_full 24.999
_diffrn_reflns_theta_max 24.999
_diffrn_reflns_theta_min 3.076
_diffrn_source
;
 MicroMax-007HF microfocus rotating anode X-ray generator
;
_exptl_absorpt_coefficient_mu 0.181
_exptl_absorpt_correction_type none
_exptl_crystal_colour green
_exptl_crystal_density_diffrn 1.056
_exptl_crystal_density_method 'not measured'
_exptl_crystal_description block
_exptl_crystal_F_000 3024
_exptl_crystal_recrystallization_method 'Re-crystallisation from solvent: '
_exptl_crystal_size_max 0.200
_exptl_crystal_size_mid 0.180
_exptl_crystal_size_min 0.100
_refine_diff_density_max 0.427
_refine_diff_density_min -0.358
_refine_diff_density_rms 0.067
_refine_ls_extinction_method none
_refine_ls_goodness_of_fit_ref 0.966
_refine_ls_hydrogen_treatment constr
_refine_ls_matrix_type full
_refine_ls_number_parameters 1206
_refine_ls_number_reflns 15579
_refine_ls_number_restraints 829
_refine_ls_restrained_S_all 0.972
_refine_ls_R_factor_all 0.1866
_refine_ls_R_factor_gt 0.0908
_refine_ls_shift/su_max 0.001
_refine_ls_shift/su_mean 0.000
_refine_ls_structure_factor_coef Fsqd
_refine_ls_weighting_details 'w=1/[\s^2^(Fo^2^)+(0.1770P)^2^] where P=(Fo^2^+2Fc^2^)/3'
_refine_ls_weighting_scheme calc
_refine_ls_wR_factor_gt 0.2439
_refine_ls_wR_factor_ref 0.3094
_reflns_Friedel_coverage 0.000
_reflns_number_gt 6651
_reflns_number_total 15579
_reflns_threshold_expression 'I > 2\s(I)'
_cod_data_source_file c5dt00075k2.cif
_cod_data_source_block 1-5(CH3CN)-2(H2O)
_cod_depositor_comments 'Adding full bibliography for 7034142--7034143.cif.'
_cod_database_code 7034142
_shelx_shelxl_version_number 2014/7
_shelx_space_group_comment
;
The symmetry employed for this shelxl refinement is uniquely defined
by the following loop, which should always be used as a source of
symmetry information in preference to the above space-group names.
They are only intended as comments.
;
_shelx_estimated_absorpt_t_min 0.965
_shelx_estimated_absorpt_t_max 0.982

loop_
_space_group_symop_operation_xyz
'x, y, z'
'-x, y+1/2, -z+1/2'
'-x, -y, -z'
'x, -y-1/2, z-1/2'

loop_
_atom_site_label
_atom_site_type_symbol
_atom_site_fract_x
_atom_site_fract_y
_atom_site_fract_z
_atom_site_U_iso_or_equiv
_atom_site_adp_type
_atom_site_occupancy
_atom_site_site_symmetry_order
_atom_site_calc_flag
_atom_site_refinement_flags_posn
_atom_site_refinement_flags_adp
_atom_site_refinement_flags_occupancy
_atom_site_disorder_assembly
_atom_site_disorder_group
Mo1 Mo 0.99859(4) 0.45524(4) 0.50035(4) 0.0711(3) Uani 0.5 1 d . . P . .
S1 S 1.0812(7) 0.5106(4) 0.4323(6) 0.080(2) Uani 0.5 1 d . . P A 1
S2 S 0.9108(6) 0.5105(3) 0.4108(6) 0.081(2) Uani 0.5 1 d . . P A 1
S1B S 1.0754(7) 0.4888(5) 0.4347(7) 0.097(3) Uani 0.5 1 d . . P A 2
S2B S 0.9073(6) 0.4861(3) 0.4084(6) 0.082(2) Uani 0.5 1 d . . P A 2
Si1 Si 0.97224(19) 0.31344(16) 0.49013(18) 0.0978(10) Uani 0.5 1 d . . P A 1
O1 O 1.14825(19) 0.53429(18) 0.20632(19) 0.1002(13) Uani 1 1 d . . . . .
O2 O 0.8111(2) 0.4287(2) 0.1784(2) 0.1226(16) Uani 1 1 d . . . . .
O3 O 0.9972(3) 0.3793(3) 0.4999(3) 0.089(2) Uani 0.5 1 d . . P A 1
O4 O 1.056(2) 0.3455(16) 0.279(2) 0.46(2) Uani 0.5 1 d . U P B 1
O4B O 1.0650(11) 0.3483(8) 0.1991(14) 0.285(9) Uani 0.5 1 d . U P C 2
N1 N 1.1360(2) 0.49953(19) 0.3072(2) 0.0854(14) Uani 0.5 1 d . . P A 1
H1 H 1.1614 0.4943 0.3491 0.103 Uiso 0.5 1 calc R U P A 1
N2 N 0.8305(2) 0.49194(19) 0.26241(19) 0.0787(12) Uani 0.5 1 d . . P A 1
H2 H 0.8113 0.5155 0.2870 0.094 Uiso 0.5 1 calc R U P A 1
N1B N 1.1360(2) 0.49953(19) 0.3072(2) 0.0854(14) Uani 0.5 1 d . . P A 2
H1B H 1.1573 0.4830 0.3455 0.103 Uiso 0.5 1 calc R U P A 2
N2B N 0.8305(2) 0.49194(19) 0.26241(19) 0.0787(12) Uani 0.5 1 d . . P A 2
H2B H 0.8090 0.5057 0.2934 0.094 Uiso 0.5 1 calc R U P A 2
N3 N 0.9129(9) 0.4550(10) 0.0061(7) 0.29(2) Uani 0.5 1 d D . P D 1
N4 N 0.8146(16) 0.4547(13) -0.0415(15) 0.260(11) Uani 0.5 1 d D U P E 2
N5 N 0.9150(13) 0.6115(10) 0.0931(11) 0.227(8) Uani 0.5 1 d D U P F 2
N6 N 1.112(3) 0.346(3) 0.390(3) 0.48(3) Uani 0.5 1 d D U P G 2
N7 N 0.825(3) 0.285(3) 0.383(4) 0.61(3) Uani 0.5 1 d D U P H 2
N8 N 0.771(8) 0.287(4) 0.595(5) 0.95(11) Uani 0.5 1 d D U P I 2
C11 C 1.0249(3) 0.4992(2) 0.3500(2) 0.0738(14) Uani 1 1 d . U . . .
C12 C 0.9500(3) 0.4972(2) 0.3397(2) 0.0728(13) Uani 1 1 d . U . . .
C13 C 0.9129(13) 0.4839(8) 0.2765(15) 0.063(5) Uani 0.5 1 d . U P A 1
C14 C 0.9452(9) 0.4760(6) 0.2211(9) 0.076(4) Uani 0.5 1 d . U P A 1
H3 H 0.9164 0.4680 0.1771 0.091 Uiso 0.5 1 calc R U P A 1
C15 C 1.0193(9) 0.4800(5) 0.2316(9) 0.073(4) Uani 0.5 1 d . U P A 1
H4 H 1.0421 0.4768 0.1941 0.087 Uiso 0.5 1 calc R U P A 1
C16 C 1.0621(14) 0.4889(7) 0.2986(13) 0.067(6) Uani 0.5 1 d . U P A 1
C13B C 0.9013(14) 0.5029(9) 0.2716(12) 0.065(6) Uani 0.5 1 d . U P A 2
C14B C 0.9364(9) 0.5087(7) 0.2190(10) 0.098(5) Uani 0.5 1 d . U P A 2
H3B H 0.9080 0.5098 0.1736 0.117 Uiso 0.5 1 calc R U P A 2
C15B C 1.0141(9) 0.5133(7) 0.2291(9) 0.094(5) Uani 0.5 1 d . U P A 2
H4B H 1.0360 0.5192 0.1915 0.112 Uiso 0.5 1 calc R U P A 2
C16B C 1.0535(10) 0.5092(8) 0.2905(11) 0.058(5) Uani 0.5 1 d . U P A 2
C17 C 1.1748(3) 0.5162(2) 0.2635(3) 0.0755(14) Uani 1 1 d . U . . .
C18 C 1.2593(2) 0.50928(19) 0.2868(2) 0.0646(12) Uani 1 1 d . U . . .
C27 C 0.7871(3) 0.4622(2) 0.2114(3) 0.0752(14) Uani 1 1 d . U . . .
C28 C 0.7052(2) 0.4783(2) 0.1972(2) 0.0645(12) Uani 1 1 d . U . . .
C31 C 0.8974(16) 0.3965(11) -0.0082(13) 0.252(15) Uani 0.5 1 d D U P D 1
H5 H 0.9404 0.3779 -0.0188 0.302 Uiso 0.5 1 calc R U P D 1
H6 H 0.8563 0.3926 -0.0482 0.302 Uiso 0.5 1 calc R U P D 1
C32 C 0.8779(13) 0.3690(10) 0.0555(10) 0.243(12) Uani 0.5 1 d D U P D 1
H7 H 0.8673 0.3294 0.0463 0.291 Uiso 0.5 1 calc R U P D 1
H8 H 0.9189 0.3729 0.0948 0.291 Uiso 0.5 1 calc R U P D 1
H9 H 0.8351 0.3875 0.0654 0.291 Uiso 0.5 1 calc R U P D 1
C33 C 0.945(2) 0.4794(12) -0.0482(15) 0.301(18) Uani 0.5 1 d D U P D 1
H10 H 0.9952 0.4650 -0.0423 0.361 Uiso 0.5 1 calc R U P D 1
H11 H 0.9170 0.4658 -0.0928 0.361 Uiso 0.5 1 calc R U P D 1
C34 C 0.9477(14) 0.5401(11) -0.0507(12) 0.216(10) Uani 0.5 1 d D U P D 1
H12 H 0.9699 0.5517 -0.0882 0.260 Uiso 0.5 1 calc R U P D 1
H13 H 0.8983 0.5551 -0.0581 0.260 Uiso 0.5 1 calc R U P D 1
H14 H 0.9768 0.5543 -0.0074 0.260 Uiso 0.5 1 calc R U P D 1
C35 C 0.9649(17) 0.4626(14) 0.0712(15) 0.37(2) Uani 0.5 1 d D U P D 1
H15 H 1.0032 0.4337 0.0768 0.444 Uiso 0.5 1 calc R U P D 1
H16 H 0.9399 0.4590 0.1095 0.444 Uiso 0.5 1 calc R U P D 1
C36 C 0.998(8) 0.520(3) 0.072(6) 0.87(12) Uani 0.5 1 d D U P D 1
H17 H 1.0332 0.5255 0.1150 1.043 Uiso 0.5 1 calc R U P D 1
H18 H 1.0229 0.5227 0.0338 1.043 Uiso 0.5 1 calc R U P D 1
H19 H 0.9598 0.5480 0.0664 1.043 Uiso 0.5 1 calc R U P D 1
C37 C 0.8459(13) 0.4852(18) 0.0078(19) 0.63(8) Uani 0.5 1 d D U P D 1
H20 H 0.8562 0.5252 0.0023 0.756 Uiso 0.5 1 calc R U P D 1
H21 H 0.8379 0.4808 0.0546 0.756 Uiso 0.5 1 calc R U P D 1
C38 C 0.7740(8) 0.4732(8) -0.0404(13) 0.139(7) Uani 0.5 1 d D U P D 1
H22 H 0.7368 0.4982 -0.0301 0.167 Uiso 0.5 1 calc R U P D 1
H23 H 0.7785 0.4792 -0.0875 0.167 Uiso 0.5 1 calc R U P D 1
H24 H 0.7600 0.4344 -0.0347 0.167 Uiso 0.5 1 calc R U P D 1
C41 C 0.8230(18) 0.4918(12) 0.0026(14) 0.192(9) Uani 0.5 1 d D U P E 2
C42 C 0.8576(13) 0.5431(11) 0.0345(11) 0.217(10) Uani 0.5 1 d D U P E 2
H25 H 0.9076 0.5450 0.0283 0.261 Uiso 0.5 1 calc R U P E 2
H26 H 0.8580 0.5428 0.0833 0.261 Uiso 0.5 1 calc R U P E 2
H27 H 0.8303 0.5756 0.0129 0.261 Uiso 0.5 1 calc R U P E 2
C51 C 0.952(3) 0.624(2) 0.1472(19) 0.39(3) Uani 0.5 1 d D U P F 2
C52 C 0.9761(16) 0.6437(14) 0.2206(14) 0.316(16) Uani 0.5 1 d D U P F 2
H28 H 0.9364 0.6390 0.2442 0.380 Uiso 0.5 1 calc R U P F 2
H29 H 0.9895 0.6832 0.2209 0.380 Uiso 0.5 1 calc R U P F 2
H30 H 1.0182 0.6218 0.2438 0.380 Uiso 0.5 1 calc R U P F 2
C61 C 1.107(5) 0.308(3) 0.426(4) 0.45(4) Uani 0.5 1 d D U P G 2
C62 C 1.111(10) 0.277(5) 0.491(6) 1.06(17) Uani 0.5 1 d D U P G 2
H31 H 1.0939 0.2383 0.4796 1.270 Uiso 0.5 1 calc R U P G 2
H32 H 1.1607 0.2761 0.5172 1.270 Uiso 0.5 1 calc R U P G 2
H33 H 1.0793 0.2946 0.5171 1.270 Uiso 0.5 1 calc R U P G 2
C71 C 0.9311(6) 0.2985(6) 0.3994(6) 0.118(4) Uani 0.5 1 d G U P A 1
C72 C 0.9126(8) 0.3412(5) 0.3519(8) 0.220(10) Uani 0.5 1 d G U P A 1
H40 H 0.9224 0.3789 0.3655 0.264 Uiso 0.5 1 calc R U P A 1
C73 C 0.8798(9) 0.3288(7) 0.2845(7) 0.211(9) Uani 0.5 1 d G U P A 1
H41 H 0.8672 0.3580 0.2521 0.253 Uiso 0.5 1 calc R U P A 1
C74 C 0.8655(7) 0.2736(8) 0.2646(6) 0.196(8) Uani 0.5 1 d G U P A 1
H42 H 0.8431 0.2651 0.2185 0.235 Uiso 0.5 1 calc R U P A 1
C75 C 0.8840(9) 0.2309(6) 0.3121(9) 0.237(11) Uani 0.5 1 d G U P A 1
H43 H 0.8743 0.1932 0.2985 0.284 Uiso 0.5 1 calc R U P A 1
C76 C 0.9168(8) 0.2433(6) 0.3795(8) 0.202(8) Uani 0.5 1 d G U P A 1
H44 H 0.9295 0.2142 0.4119 0.243 Uiso 0.5 1 calc R U P A 1
C77 C 0.880(4) 0.309(4) 0.397(7) 0.64(3) Uani 0.5 1 d D U P H 2
C78 C 0.960(4) 0.318(3) 0.401(5) 0.69(3) Uani 0.5 1 d D U P H 2
H34 H 0.9747 0.3535 0.4241 0.822 Uiso 0.5 1 calc R U P H 2
H35 H 0.9877 0.2874 0.4268 0.822 Uiso 0.5 1 calc R U P H 2
H36 H 0.9687 0.3190 0.3548 0.822 Uiso 0.5 1 calc R U P H 2
C81 C 0.8972(7) 0.3068(6) 0.5404(7) 0.143(6) Uani 0.5 1 d G U P A 1
C82 C 0.8363(8) 0.2742(6) 0.5150(7) 0.230(10) Uani 0.5 1 d G U P A 1
H45 H 0.8335 0.2530 0.4745 0.276 Uiso 0.5 1 calc R U P A 1
C83 C 0.7796(7) 0.2726(8) 0.5488(10) 0.221(10) Uani 0.5 1 d G U P A 1
H46 H 0.7380 0.2502 0.5314 0.265 Uiso 0.5 1 calc R U P A 1
C84 C 0.7837(8) 0.3036(9) 0.6080(10) 0.225(12) Uani 0.5 1 d G U P A 1
H47 H 0.7449 0.3025 0.6310 0.270 Uiso 0.5 1 calc R U P A 1
C85 C 0.8445(10) 0.3363(7) 0.6334(7) 0.168(7) Uani 0.5 1 d G U P A 1
H48 H 0.8473 0.3575 0.6738 0.202 Uiso 0.5 1 calc R U P A 1
C86 C 0.9013(8) 0.3379(5) 0.5996(7) 0.180(7) Uani 0.5 1 d G U P A 1
H49 H 0.9428 0.3602 0.6169 0.216 Uiso 0.5 1 calc R U P A 1
C87 C 0.806(2) 0.3244(19) 0.582(2) 0.271(17) Uani 0.5 1 d D U P I 2
C88 C 0.837(2) 0.3571(17) 0.531(3) 0.36(2) Uani 0.5 1 d D U P I 2
H37 H 0.8654 0.3888 0.5540 0.434 Uiso 0.5 1 calc R U P I 2
H38 H 0.8693 0.3328 0.5114 0.434 Uiso 0.5 1 calc R U P I 2
H39 H 0.7979 0.3709 0.4943 0.434 Uiso 0.5 1 calc R U P I 2
C91 C 1.0581(8) 0.2754(6) 0.5243(8) 0.122(4) Uani 0.5 1 d D U P A 1
C92 C 1.0931(11) 0.2953(8) 0.5938(8) 0.186(8) Uani 0.5 1 d D U P A 1
H50 H 1.1006 0.3357 0.5927 0.223 Uiso 0.5 1 calc R U P A 1
H51 H 1.0618 0.2867 0.6253 0.223 Uiso 0.5 1 calc R U P A 1
H52 H 1.1401 0.2766 0.6093 0.223 Uiso 0.5 1 calc R U P A 1
C93 C 1.1110(8) 0.2849(7) 0.4778(9) 0.131(5) Uani 0.5 1 d D U P A 1
H53 H 1.0889 0.2720 0.4316 0.157 Uiso 0.5 1 calc R U P A 1
H54 H 1.1221 0.3247 0.4766 0.157 Uiso 0.5 1 calc R U P A 1
H55 H 1.1559 0.2640 0.4954 0.157 Uiso 0.5 1 calc R U P A 1
C94 C 1.0488(11) 0.2125(7) 0.5312(13) 0.230(10) Uani 0.5 1 d D U P A 1
H56 H 1.0257 0.1968 0.4866 0.277 Uiso 0.5 1 calc R U P A 1
H57 H 1.0964 0.1952 0.5476 0.277 Uiso 0.5 1 calc R U P A 1
H58 H 1.0181 0.2052 0.5637 0.277 Uiso 0.5 1 calc R U P A 1
C111 C 1.2802(2) 0.4804(2) 0.3572(2) 0.0623(11) Uani 1 1 d . U . . .
C112 C 1.2754(2) 0.5088(2) 0.4157(2) 0.0681(13) Uani 1 1 d . U . . .
H59 H 1.2618 0.5470 0.4126 0.082 Uiso 1 1 calc R U . . .
C113 C 1.2899(3) 0.4827(2) 0.4789(2) 0.0735(13) Uani 1 1 d . U . . .
H60 H 1.2861 0.5037 0.5181 0.088 Uiso 1 1 calc R U . . .
C114 C 1.3096(3) 0.4273(2) 0.4867(2) 0.0701(13) Uani 1 1 d . U . . .
C115 C 1.3153(3) 0.3999(2) 0.4278(3) 0.0893(16) Uani 1 1 d . U . . .
H61 H 1.3293 0.3618 0.4305 0.107 Uiso 1 1 calc R U . . .
C116 C 1.3014(3) 0.4261(2) 0.3651(3) 0.0846(15) Uani 1 1 d . U . . .
H62 H 1.3067 0.4055 0.3261 0.102 Uiso 1 1 calc R U . . .
C117 C 1.3244(3) 0.3990(2) 0.5562(2) 0.0802(14) Uani 1 1 d . U . . .
C118 C 1.2584(3) 0.4084(3) 0.5886(3) 0.1042(19) Uani 1 1 d . U . . .
H63 H 1.2491 0.4485 0.5910 0.125 Uiso 1 1 calc R U . . .
H64 H 1.2156 0.3901 0.5606 0.125 Uiso 1 1 calc R U . . .
H65 H 1.2686 0.3925 0.6347 0.125 Uiso 1 1 calc R U . . .
C119 C 1.3902(3) 0.4264(2) 0.6031(3) 0.0866(15) Uani 1 1 d . U . . .
H66 H 1.3819 0.4667 0.6053 0.104 Uiso 1 1 calc R U . . .
H67 H 1.3972 0.4104 0.6491 0.104 Uiso 1 1 calc R U . . .
H68 H 1.4336 0.4197 0.5852 0.104 Uiso 1 1 calc R U . . .
C120 C 1.3375(4) 0.3368(3) 0.5531(3) 0.126(2) Uani 1 1 d . U . . .
H69 H 1.3466 0.3211 0.5993 0.151 Uiso 1 1 calc R U . . .
H70 H 1.2946 0.3189 0.5246 0.151 Uiso 1 1 calc R U . . .
H71 H 1.3797 0.3301 0.5333 0.151 Uiso 1 1 calc R U . . .
C121 C 1.2960(2) 0.5674(2) 0.2901(2) 0.0642(12) Uani 1 1 d . U . . .
C122 C 1.3650(3) 0.5755(2) 0.3316(3) 0.0792(14) Uani 1 1 d . U . . .
H72 H 1.3880 0.5458 0.3596 0.095 Uiso 1 1 calc R U . . .
C123 C 1.4003(3) 0.6261(2) 0.3327(3) 0.0845(15) Uani 1 1 d . U . . .
H73 H 1.4478 0.6297 0.3605 0.101 Uiso 1 1 calc R U . . .
C124 C 1.3697(3) 0.6712(2) 0.2954(3) 0.0755(13) Uani 1 1 d . U . . .
C125 C 1.3016(3) 0.6629(2) 0.2540(3) 0.0884(16) Uani 1 1 d . U . . .
H74 H 1.2782 0.6930 0.2270 0.106 Uiso 1 1 calc R U . . .
C126 C 1.2666(3) 0.6123(2) 0.2507(3) 0.0821(15) Uani 1 1 d . U . . .
H75 H 1.2207 0.6081 0.2202 0.099 Uiso 1 1 calc R U . . .
C127 C 1.4107(3) 0.7275(2) 0.3019(3) 0.0880(16) Uani 1 1 d . U . . .
C128 C 1.4262(4) 0.7456(3) 0.3762(3) 0.120(2) Uani 1 1 d . U . . .
H76 H 1.4548 0.7168 0.4047 0.144 Uiso 1 1 calc R U . . .
H77 H 1.4536 0.7807 0.3815 0.144 Uiso 1 1 calc R U . . .
H78 H 1.3803 0.7511 0.3903 0.144 Uiso 1 1 calc R U . . .
C129 C 1.4820(3) 0.7199(2) 0.2785(3) 0.0969(17) Uani 1 1 d . U . . .
H79 H 1.4714 0.7082 0.2306 0.116 Uiso 1 1 calc R U . . .
H80 H 1.5086 0.7553 0.2834 0.116 Uiso 1 1 calc R U . . .
H81 H 1.5115 0.6913 0.3067 0.116 Uiso 1 1 calc R U . . .
C130 C 1.3663(4) 0.7728(3) 0.2583(4) 0.126(2) Uani 1 1 d . U . . .
H82 H 1.3560 0.7615 0.2102 0.151 Uiso 1 1 calc R U . . .
H83 H 1.3205 0.7782 0.2728 0.151 Uiso 1 1 calc R U . . .
H84 H 1.3938 0.8077 0.2639 0.151 Uiso 1 1 calc R U . . .
C131 C 1.2814(3) 0.4729(2) 0.2321(2) 0.0709(13) Uani 1 1 d . U . . .
C132 C 1.3464(3) 0.4792(2) 0.2121(3) 0.0826(15) Uani 1 1 d . U . . .
H85 H 1.3781 0.5086 0.2313 0.099 Uiso 1 1 calc R U . . .
C133 C 1.3667(4) 0.4441(3) 0.1648(3) 0.0951(18) Uani 1 1 d . U . . .
H86 H 1.4121 0.4502 0.1529 0.114 Uiso 1 1 calc R U . . .
C134 C 1.3246(5) 0.4014(3) 0.1350(3) 0.0970(19) Uani 1 1 d . U . . .
C135 C 1.2570(4) 0.3959(3) 0.1529(3) 0.111(2) Uani 1 1 d . U . . .
H87 H 1.2243 0.3678 0.1315 0.133 Uiso 1 1 calc R U . . .
C136 C 1.2370(4) 0.4304(3) 0.2008(3) 0.0983(18) Uani 1 1 d . U . . .
H88 H 1.1914 0.4248 0.2124 0.118 Uiso 1 1 calc R U . . .
C137 C 1.3471(5) 0.3637(3) 0.0820(3) 0.117(2) Uani 1 1 d D U . . .
C138 C 1.2759(8) 0.3218(5) 0.0499(7) 0.127(7) Uani 0.508(13) 1 d D U P J 1
H89 H 1.2352 0.3443 0.0252 0.153 Uiso 0.508(13) 1 calc R U P J 1
H90 H 1.2900 0.2947 0.0186 0.153 Uiso 0.508(13) 1 calc R U P J 1
H91 H 1.2613 0.3019 0.0873 0.153 Uiso 0.508(13) 1 calc R U P J 1
C139 C 1.4024(9) 0.3258(7) 0.1166(9) 0.109(5) Uani 0.508(13) 1 d D U P J 1
H92 H 1.3866 0.3084 0.1550 0.131 Uiso 0.508(13) 1 calc R U P J 1
H93 H 1.4106 0.2968 0.0847 0.131 Uiso 0.508(13) 1 calc R U P J 1
H94 H 1.4477 0.3463 0.1336 0.131 Uiso 0.508(13) 1 calc R U P J 1
C140 C 1.3550(13) 0.3961(9) 0.0222(9) 0.097(6) Uani 0.508(13) 1 d D U P J 1
H95 H 1.3117 0.4192 0.0065 0.116 Uiso 0.508(13) 1 calc R U P J 1
H96 H 1.3979 0.4202 0.0346 0.116 Uiso 0.508(13) 1 calc R U P J 1
H97 H 1.3608 0.3707 -0.0144 0.116 Uiso 0.508(13) 1 calc R U P J 1
C168 C 1.4389(8) 0.3778(6) 0.0849(8) 0.142(7) Uani 0.492(13) 1 d D U P J 2
H98 H 1.4440 0.4164 0.0708 0.171 Uiso 0.492(13) 1 calc R U P J 2
H99 H 1.4673 0.3724 0.1316 0.171 Uiso 0.492(13) 1 calc R U P J 2
H100 H 1.4566 0.3524 0.0540 0.171 Uiso 0.492(13) 1 calc R U P J 2
C169 C 1.3569(11) 0.3073(6) 0.1042(10) 0.115(6) Uani 0.492(13) 1 d D U P J 2
H101 H 1.3755 0.3063 0.1538 0.138 Uiso 0.492(13) 1 calc R U P J 2
H102 H 1.3102 0.2877 0.0925 0.138 Uiso 0.492(13) 1 calc R U P J 2
H103 H 1.3916 0.2890 0.0817 0.138 Uiso 0.492(13) 1 calc R U P J 2
C170 C 1.3204(14) 0.3821(11) 0.0120(9) 0.107(7) Uani 0.492(13) 1 d D U P J 2
H104 H 1.3188 0.4230 0.0106 0.128 Uiso 0.492(13) 1 calc R U P J 2
H105 H 1.3529 0.3686 -0.0163 0.128 Uiso 0.492(13) 1 calc R U P J 2
H106 H 1.2715 0.3673 -0.0055 0.128 Uiso 0.492(13) 1 calc R U P J 2
C211 C 0.6691(2) 0.45355(19) 0.2527(2) 0.0615(11) Uani 1 1 d . U . . .
C212 C 0.7080(3) 0.4303(2) 0.3130(2) 0.0716(13) Uani 1 1 d . U . . .
H107 H 0.7596 0.4291 0.3216 0.086 Uiso 1 1 calc R U . . .
C213 C 0.6722(3) 0.4087(2) 0.3613(2) 0.0776(14) Uani 1 1 d . U . . .
H108 H 0.7004 0.3931 0.4022 0.093 Uiso 1 1 calc R U . . .
C214 C 0.5977(3) 0.4092(2) 0.3520(2) 0.0705(13) Uani 1 1 d . U . . .
C215 C 0.5594(3) 0.4316(2) 0.2915(3) 0.0779(14) Uani 1 1 d . U . . .
H109 H 0.5078 0.4324 0.2830 0.093 Uiso 1 1 calc R U . . .
C216 C 0.5939(3) 0.4532(2) 0.2423(2) 0.0717(13) Uani 1 1 d . U . . .
H110 H 0.5654 0.4678 0.2010 0.086 Uiso 1 1 calc R U . . .
C217 C 0.5575(3) 0.3856(2) 0.4049(3) 0.0814(15) Uani 1 1 d . U . . .
C218 C 0.6091(4) 0.3581(4) 0.4635(3) 0.142(3) Uani 1 1 d . U . . .
H111 H 0.6336 0.3270 0.4463 0.171 Uiso 1 1 calc R U . . .
H112 H 0.6453 0.3853 0.4859 0.171 Uiso 1 1 calc R U . . .
H113 H 0.5820 0.3441 0.4963 0.171 Uiso 1 1 calc R U . . .
C219 C 0.5204(4) 0.4336(3) 0.4331(4) 0.139(3) Uani 1 1 d . U . . .
H114 H 0.4865 0.4521 0.3956 0.167 Uiso 1 1 calc R U . . .
H115 H 0.4938 0.4191 0.4661 0.167 Uiso 1 1 calc R U . . .
H116 H 0.5571 0.4604 0.4557 0.167 Uiso 1 1 calc R U . . .
C220 C 0.5013(4) 0.3427(3) 0.3706(3) 0.123(2) Uani 1 1 d . U . . .
H117 H 0.4673 0.3603 0.3323 0.147 Uiso 1 1 calc R U . . .
H118 H 0.5259 0.3116 0.3537 0.147 Uiso 1 1 calc R U . . .
H119 H 0.4745 0.3289 0.4038 0.147 Uiso 1 1 calc R U . . .
C221 C 0.7017(2) 0.5426(2) 0.1945(2) 0.0632(12) Uani 1 1 d . U . . .
C222 C 0.7446(3) 0.5712(2) 0.1574(2) 0.0768(14) Uani 1 1 d . U . . .
H120 H 0.7725 0.5503 0.1323 0.092 Uiso 1 1 calc R U . . .
C223 C 0.7481(3) 0.6280(2) 0.1560(2) 0.0812(14) Uani 1 1 d . U . . .
H121 H 0.7783 0.6455 0.1300 0.097 Uiso 1 1 calc R U . . .
C224 C 0.7081(3) 0.6613(2) 0.1919(2) 0.0755(13) Uani 1 1 d . U . . .
C225 C 0.6632(3) 0.6323(2) 0.2264(2) 0.0733(13) Uani 1 1 d . U . . .
H122 H 0.6333 0.6530 0.2497 0.088 Uiso 1 1 calc R U . . .
C226 C 0.6604(3) 0.5748(2) 0.2283(2) 0.0712(13) Uani 1 1 d . U . . .
H123 H 0.6295 0.5571 0.2533 0.085 Uiso 1 1 calc R U . . .
C227 C 0.7154(3) 0.7246(2) 0.1940(3) 0.0868(15) Uani 1 1 d D U . . .
C228 C 0.7695(8) 0.7483(5) 0.1530(8) 0.118(5) Uani 0.574(15) 1 d D U P K 1
H124 H 0.8178 0.7324 0.1708 0.141 Uiso 0.574(15) 1 calc R U P K 1
H125 H 0.7530 0.7384 0.1047 0.141 Uiso 0.574(15) 1 calc R U P K 1
H126 H 0.7719 0.7890 0.1577 0.141 Uiso 0.574(15) 1 calc R U P K 1
C229 C 0.6435(7) 0.7515(6) 0.1628(12) 0.148(7) Uani 0.574(15) 1 d D U P K 1
H127 H 0.6489 0.7921 0.1644 0.177 Uiso 0.574(15) 1 calc R U P K 1
H128 H 0.6275 0.7394 0.1152 0.177 Uiso 0.574(15) 1 calc R U P K 1
H129 H 0.6074 0.7403 0.1885 0.177 Uiso 0.574(15) 1 calc R U P K 1
C230 C 0.7494(13) 0.7414(6) 0.2690(6) 0.146(7) Uani 0.574(15) 1 d D U P K 1
H130 H 0.7957 0.7219 0.2845 0.176 Uiso 0.574(15) 1 calc R U P K 1
H131 H 0.7577 0.7818 0.2715 0.176 Uiso 0.574(15) 1 calc R U P K 1
H132 H 0.7162 0.7311 0.2982 0.176 Uiso 0.574(15) 1 calc R U P K 1
C231 C 0.6678(2) 0.4527(2) 0.1276(2) 0.0623(12) Uani 1 1 d . U . . .
C232 C 0.6721(3) 0.3952(2) 0.1179(2) 0.0765(14) Uani 1 1 d . U . . .
H133 H 0.6966 0.3723 0.1544 0.092 Uiso 1 1 calc R U . . .
C233 C 0.6413(3) 0.3715(2) 0.0559(3) 0.0809(14) Uani 1 1 d . U . . .
H134 H 0.6461 0.3324 0.0504 0.097 Uiso 1 1 calc R U . . .
C234 C 0.6033(3) 0.4026(2) 0.0007(2) 0.0702(13) Uani 1 1 d . U . . .
C235 C 0.5966(3) 0.4584(2) 0.0124(2) 0.0780(14) Uani 1 1 d . U . . .
H135 H 0.5693 0.4810 -0.0231 0.094 Uiso 1 1 calc R U . . .
C236 C 0.6285(3) 0.4834(2) 0.0747(2) 0.0699(13) Uani 1 1 d . U . . .
H136 H 0.6229 0.5223 0.0804 0.084 Uiso 1 1 calc R U . . .
C237 C 0.5739(3) 0.3744(2) -0.0688(2) 0.0782(14) Uani 1 1 d D U . . .
C238 C 0.6345(11) 0.3389(10) -0.0881(11) 0.135(8) Uani 0.58(3) 1 d D U P L 1
H137 H 0.6766 0.3626 -0.0889 0.162 Uiso 0.58(3) 1 calc R U P L 1
H138 H 0.6488 0.3092 -0.0543 0.162 Uiso 0.58(3) 1 calc R U P L 1
H139 H 0.6166 0.3223 -0.1333 0.162 Uiso 0.58(3) 1 calc R U P L 1
C239 C 0.5111(11) 0.3362(10) -0.0683(9) 0.118(7) Uani 0.58(3) 1 d D U P L 1
H140 H 0.4946 0.3194 -0.1136 0.141 Uiso 0.58(3) 1 calc R U P L 1
H141 H 0.5265 0.3067 -0.0344 0.141 Uiso 0.58(3) 1 calc R U P L 1
H142 H 0.4713 0.3575 -0.0566 0.141 Uiso 0.58(3) 1 calc R U P L 1
C240 C 0.5482(14) 0.4163(7) -0.1274(7) 0.119(6) Uani 0.58(3) 1 d D U P L 1
H143 H 0.5878 0.4422 -0.1296 0.142 Uiso 0.58(3) 1 calc R U P L 1
H144 H 0.5341 0.3960 -0.1708 0.142 Uiso 0.58(3) 1 calc R U P L 1
H145 H 0.5064 0.4372 -0.1192 0.142 Uiso 0.58(3) 1 calc R U P L 1
C258 C 0.6896(16) 0.7464(7) 0.1215(7) 0.145(10) Uani 0.426(15) 1 d D U P K 2
H146 H 0.6398 0.7336 0.1030 0.174 Uiso 0.426(15) 1 calc R U P K 2
H147 H 0.6907 0.7873 0.1219 0.174 Uiso 0.426(15) 1 calc R U P K 2
H148 H 0.7215 0.7323 0.0930 0.174 Uiso 0.426(15) 1 calc R U P K 2
C259 C 0.6579(11) 0.7503(6) 0.2288(13) 0.117(7) Uani 0.426(15) 1 d D U P K 2
H149 H 0.6092 0.7394 0.2036 0.140 Uiso 0.426(15) 1 calc R U P K 2
H150 H 0.6657 0.7367 0.2759 0.140 Uiso 0.426(15) 1 calc R U P K 2
H151 H 0.6621 0.7910 0.2290 0.140 Uiso 0.426(15) 1 calc R U P K 2
C260 C 0.7907(10) 0.7401(8) 0.2307(16) 0.154(10) Uani 0.426(15) 1 d D U P K 2
H152 H 0.8010 0.7237 0.2765 0.185 Uiso 0.426(15) 1 calc R U P K 2
H153 H 0.8256 0.7258 0.2053 0.185 Uiso 0.426(15) 1 calc R U P K 2
H154 H 0.7948 0.7808 0.2342 0.185 Uiso 0.426(15) 1 calc R U P K 2
C268 C 0.6359(12) 0.3714(16) -0.1057(13) 0.123(10) Uani 0.42(3) 1 d D U P L 2
H155 H 0.6516 0.4092 -0.1139 0.147 Uiso 0.42(3) 1 calc R U P L 2
H156 H 0.6766 0.3509 -0.0775 0.147 Uiso 0.42(3) 1 calc R U P L 2
H157 H 0.6194 0.3521 -0.1494 0.147 Uiso 0.42(3) 1 calc R U P L 2
C269 C 0.5525(19) 0.3148(8) -0.0578(10) 0.115(8) Uani 0.42(3) 1 d D U P L 2
H160 H 0.5945 0.2947 -0.0313 0.138 Uiso 0.42(3) 1 calc R U P L 2
H158 H 0.5133 0.3147 -0.0330 0.138 Uiso 0.42(3) 1 calc R U P L 2
H159 H 0.5357 0.2965 -0.1021 0.138 Uiso 0.42(3) 1 calc R U P L 2
C270 C 0.5117(13) 0.4088(11) -0.1097(12) 0.118(9) Uani 0.42(3) 1 d D U P L 2
H161 H 0.5287 0.4468 -0.1152 0.141 Uiso 0.42(3) 1 calc R U P L 2
H162 H 0.4944 0.3918 -0.1547 0.141 Uiso 0.42(3) 1 calc R U P L 2
H163 H 0.4720 0.4100 -0.0856 0.141 Uiso 0.42(3) 1 calc R U P L 2

loop_
_atom_site_aniso_label
_atom_site_aniso_U_11
_atom_site_aniso_U_22
_atom_site_aniso_U_33
_atom_site_aniso_U_23
_atom_site_aniso_U_13
_atom_site_aniso_U_12
Mo1 0.0575(5) 0.0956(7) 0.0586(5) -0.0084(5) 0.0091(4) 0.0005(4)
S1 0.049(3) 0.141(7) 0.048(2) -0.004(4) 0.0111(18) -0.003(4)
S2 0.051(2) 0.132(6) 0.058(2) -0.016(4) 0.0103(17) -0.001(4)
S1B 0.054(3) 0.173(9) 0.060(2) 0.007(5) 0.0022(18) -0.015(5)
S2B 0.052(2) 0.138(6) 0.053(2) -0.019(4) 0.0063(15) -0.003(4)
Si1 0.086(2) 0.109(3) 0.095(2) 0.000(2) 0.0134(18) 0.0004(19)
O1 0.064(2) 0.155(4) 0.075(2) 0.025(2) 0.0014(19) -0.014(2)
O2 0.068(2) 0.176(4) 0.117(3) -0.052(3) 0.007(2) 0.027(3)
O3 0.085(5) 0.077(5) 0.102(5) -0.017(4) 0.013(4) -0.006(4)
O4 0.52(4) 0.46(3) 0.46(3) 0.12(3) 0.20(3) 0.09(3)
O4B 0.249(17) 0.231(17) 0.36(2) 0.002(17) 0.037(18) -0.006(14)
N1 0.055(2) 0.146(4) 0.057(2) 0.000(2) 0.015(2) -0.009(2)
N2 0.051(2) 0.127(4) 0.057(2) -0.002(2) 0.0094(19) -0.010(2)
N1B 0.055(2) 0.146(4) 0.057(2) 0.000(2) 0.015(2) -0.009(2)
N2B 0.051(2) 0.127(4) 0.057(2) -0.002(2) 0.0094(19) -0.010(2)
N3 0.21(2) 0.56(6) 0.135(14) 0.16(2) 0.081(15) 0.15(3)
N4 0.23(2) 0.31(2) 0.24(2) -0.021(19) 0.034(19) -0.067(19)
N5 0.25(2) 0.238(19) 0.225(19) 0.015(16) 0.112(17) 0.036(16)
N6 0.43(4) 0.48(4) 0.52(5) -0.03(3) 0.07(3) 0.04(3)
N7 0.58(4) 0.60(4) 0.64(4) 0.01(3) 0.11(3) 0.01(3)
N8 0.95(11) 0.98(11) 0.93(11) 0.03(4) 0.24(5) -0.02(4)
C11 0.060(3) 0.104(4) 0.055(3) -0.005(3) 0.007(2) -0.001(3)
C12 0.058(3) 0.099(4) 0.060(3) -0.001(3) 0.010(2) -0.003(3)
C13 0.038(8) 0.072(11) 0.078(10) 0.018(9) 0.011(7) 0.008(7)
C14 0.068(8) 0.102(10) 0.056(7) 0.007(8) 0.008(6) -0.001(8)
C15 0.064(8) 0.085(9) 0.068(8) -0.005(8) 0.012(6) -0.005(8)
C16 0.071(9) 0.073(11) 0.046(7) 0.025(8) -0.008(6) 0.014(8)
C13B 0.058(10) 0.089(13) 0.043(7) 0.008(9) -0.001(6) 0.015(9)
C14B 0.060(8) 0.156(14) 0.074(8) 0.030(11) 0.006(6) -0.007(10)
C15B 0.063(7) 0.152(13) 0.063(8) 0.029(10) 0.007(6) -0.003(10)
C16B 0.039(7) 0.080(12) 0.056(9) 0.017(8) 0.014(6) 0.006(7)
C17 0.062(3) 0.090(4) 0.073(3) -0.005(3) 0.012(3) -0.012(3)
C18 0.057(3) 0.078(3) 0.058(3) 0.002(2) 0.011(2) -0.001(2)
C27 0.060(3) 0.102(4) 0.062(3) -0.004(3) 0.008(3) -0.004(3)
C28 0.055(3) 0.081(3) 0.054(3) 0.001(2) 0.004(2) -0.003(2)
C31 0.22(2) 0.24(2) 0.29(2) 0.045(17) 0.047(16) -0.003(16)
C32 0.24(2) 0.33(3) 0.157(16) -0.014(17) 0.041(15) 0.17(2)
C33 0.31(2) 0.32(2) 0.27(2) -0.013(18) 0.078(18) -0.010(18)
C34 0.20(2) 0.27(3) 0.179(18) -0.019(18) 0.047(16) -0.009(18)
C35 0.38(3) 0.36(3) 0.36(3) 0.010(19) 0.065(19) 0.007(19)
C36 0.86(12) 0.89(12) 0.87(12) 0.01(4) 0.21(5) -0.03(4)
C37 0.62(8) 0.63(8) 0.64(8) -0.01(2) 0.14(3) 0.00(2)
C38 0.076(10) 0.109(11) 0.217(19) -0.008(12) -0.002(11) 0.024(8)
C41 0.196(16) 0.230(17) 0.167(14) -0.049(12) 0.079(12) 0.034(13)
C42 0.189(17) 0.31(2) 0.185(17) 0.065(18) 0.102(15) 0.059(18)
C51 0.37(3) 0.39(3) 0.40(3) 0.00(2) 0.10(2) 0.006(19)
C52 0.25(2) 0.30(3) 0.35(3) 0.00(3) -0.04(2) 0.06(2)
C61 0.46(5) 0.45(5) 0.44(5) 0.00(2) 0.10(2) -0.01(2)
C62 1.06(17) 1.05(17) 1.07(17) 0.00(4) 0.23(5) -0.03(4)
C71 0.092(8) 0.128(10) 0.130(10) -0.027(9) 0.015(8) -0.002(8)
C72 0.273(18) 0.193(16) 0.170(15) -0.022(14) 0.000(14) 0.015(14)
C73 0.239(16) 0.178(15) 0.186(15) -0.019(12) -0.015(13) 0.097(13)
C74 0.172(14) 0.208(16) 0.185(14) -0.031(14) -0.007(12) 0.008(13)
C75 0.234(17) 0.255(18) 0.207(17) 0.009(15) 0.016(14) -0.071(15)
C76 0.225(16) 0.193(16) 0.185(15) -0.039(13) 0.035(13) -0.051(13)
C77 0.63(3) 0.64(3) 0.65(3) 0.008(18) 0.137(19) -0.001(18)
C78 0.69(4) 0.66(4) 0.69(4) 0.01(3) 0.12(3) -0.01(3)
C81 0.125(10) 0.160(12) 0.122(10) 0.044(9) -0.020(8) -0.055(9)
C82 0.249(18) 0.264(19) 0.201(15) -0.017(14) 0.106(15) -0.044(15)
C83 0.169(15) 0.269(19) 0.249(18) -0.027(15) 0.096(14) -0.024(14)
C84 0.186(17) 0.31(2) 0.204(18) 0.029(15) 0.093(14) -0.025(15)
C85 0.185(14) 0.197(15) 0.147(12) 0.004(12) 0.089(12) 0.018(12)
C86 0.200(15) 0.182(14) 0.165(13) 0.038(12) 0.057(13) -0.032(12)
C87 0.27(2) 0.27(2) 0.28(2) 0.024(18) 0.065(18) 0.041(17)
C88 0.23(3) 0.34(3) 0.48(4) 0.04(3) 0.02(3) 0.02(3)
C91 0.116(9) 0.104(9) 0.147(11) 0.017(8) 0.034(9) -0.002(8)
C92 0.211(17) 0.200(17) 0.113(12) 0.050(12) -0.035(12) -0.041(14)
C93 0.099(9) 0.125(12) 0.159(14) -0.022(10) 0.005(10) 0.009(8)
C94 0.172(17) 0.178(18) 0.33(3) 0.081(18) 0.026(18) 0.015(15)
C111 0.061(3) 0.064(3) 0.062(3) 0.001(2) 0.013(2) 0.003(2)
C112 0.068(3) 0.071(3) 0.059(3) -0.002(2) 0.000(2) 0.005(2)
C113 0.075(3) 0.076(4) 0.064(3) -0.008(3) 0.005(2) -0.002(3)
C114 0.075(3) 0.076(4) 0.057(3) 0.000(3) 0.009(2) 0.001(3)
C115 0.116(4) 0.074(4) 0.078(4) 0.006(3) 0.021(3) 0.011(3)
C116 0.099(4) 0.089(4) 0.067(3) -0.006(3) 0.020(3) -0.004(3)
C117 0.086(4) 0.081(4) 0.068(3) 0.004(3) 0.006(3) 0.002(3)
C118 0.083(4) 0.149(6) 0.078(4) 0.026(4) 0.013(3) -0.005(4)
C119 0.079(3) 0.106(4) 0.071(3) 0.009(3) 0.008(3) 0.011(3)
C120 0.195(7) 0.086(5) 0.090(4) 0.016(4) 0.016(4) 0.009(4)
C121 0.059(3) 0.072(3) 0.063(3) -0.004(2) 0.016(2) 0.004(2)
C122 0.064(3) 0.084(4) 0.081(3) 0.008(3) 0.000(3) -0.004(3)
C123 0.066(3) 0.092(4) 0.089(4) -0.001(3) 0.002(3) -0.012(3)
C124 0.079(3) 0.073(4) 0.077(3) -0.003(3) 0.023(3) -0.001(3)
C125 0.090(4) 0.074(4) 0.095(4) 0.011(3) 0.008(3) 0.007(3)
C126 0.075(3) 0.084(4) 0.081(3) 0.004(3) 0.003(3) -0.003(3)
C127 0.093(4) 0.080(4) 0.095(4) -0.010(3) 0.029(3) -0.013(3)
C128 0.163(6) 0.101(5) 0.108(5) -0.037(4) 0.055(5) -0.038(4)
C129 0.097(4) 0.103(4) 0.094(4) -0.020(3) 0.029(3) -0.027(3)
C130 0.143(6) 0.084(5) 0.160(6) 0.004(4) 0.053(5) -0.015(4)
C131 0.070(3) 0.082(3) 0.061(3) 0.000(3) 0.013(3) -0.001(3)
C132 0.087(4) 0.091(4) 0.073(3) -0.005(3) 0.024(3) 0.007(3)
C133 0.105(4) 0.108(5) 0.077(4) 0.014(3) 0.031(3) 0.034(4)
C134 0.151(6) 0.083(4) 0.066(3) 0.014(3) 0.045(4) 0.027(4)
C135 0.161(6) 0.094(4) 0.075(4) -0.013(3) 0.023(4) -0.007(4)
C136 0.114(4) 0.099(4) 0.087(4) -0.022(4) 0.034(4) -0.018(4)
C137 0.205(8) 0.081(4) 0.070(4) 0.002(3) 0.043(4) 0.039(5)
C138 0.193(16) 0.109(11) 0.098(9) -0.031(8) 0.070(10) 0.015(10)
C139 0.133(13) 0.081(11) 0.123(12) 0.005(9) 0.050(12) 0.026(10)
C140 0.147(19) 0.087(12) 0.059(8) -0.016(8) 0.025(9) 0.001(11)
C168 0.183(16) 0.110(12) 0.153(14) -0.025(10) 0.080(12) 0.020(10)
C169 0.134(15) 0.107(13) 0.113(12) -0.018(10) 0.044(13) 0.006(10)
C170 0.15(2) 0.099(15) 0.066(10) -0.009(9) 0.022(10) -0.003(12)
C211 0.061(3) 0.071(3) 0.048(2) 0.001(2) 0.003(2) -0.002(2)
C212 0.063(3) 0.088(4) 0.061(3) 0.008(3) 0.009(2) -0.004(3)
C213 0.087(4) 0.084(4) 0.056(3) 0.007(3) 0.004(3) -0.004(3)
C214 0.079(3) 0.071(3) 0.061(3) -0.001(2) 0.014(3) -0.010(3)
C215 0.067(3) 0.091(4) 0.074(3) -0.004(3) 0.014(3) -0.002(3)
C216 0.060(3) 0.094(4) 0.057(3) 0.002(3) 0.005(2) -0.004(3)
C217 0.100(4) 0.084(4) 0.066(3) -0.006(3) 0.029(3) -0.015(3)
C218 0.152(6) 0.183(8) 0.098(5) 0.035(5) 0.041(5) -0.042(6)
C219 0.176(7) 0.141(6) 0.131(6) -0.035(5) 0.097(6) -0.057(5)
C220 0.145(6) 0.125(5) 0.109(5) -0.020(4) 0.052(4) -0.062(5)
C221 0.062(3) 0.073(3) 0.051(2) -0.007(2) 0.003(2) -0.012(2)
C222 0.086(4) 0.080(4) 0.066(3) -0.014(3) 0.020(3) -0.009(3)
C223 0.095(4) 0.081(4) 0.067(3) 0.000(3) 0.017(3) -0.016(3)
C224 0.083(3) 0.076(4) 0.058(3) -0.001(3) -0.004(3) -0.002(3)
C225 0.073(3) 0.078(4) 0.069(3) -0.002(3) 0.015(3) 0.003(3)
C226 0.072(3) 0.081(4) 0.057(3) 0.004(3) 0.006(2) 0.000(3)
C227 0.100(4) 0.076(4) 0.081(4) 0.008(3) 0.014(3) 0.003(3)
C228 0.136(12) 0.083(8) 0.141(12) 0.002(7) 0.045(10) -0.032(7)
C229 0.115(10) 0.128(11) 0.20(2) 0.061(12) 0.044(12) 0.005(8)
C230 0.24(2) 0.099(9) 0.101(9) -0.033(7) 0.036(11) -0.053(11)
C231 0.065(3) 0.073(3) 0.045(2) 0.000(2) 0.004(2) -0.002(2)
C232 0.092(4) 0.071(4) 0.059(3) 0.005(3) 0.002(3) -0.002(3)
C233 0.097(4) 0.070(3) 0.072(3) -0.005(3) 0.011(3) -0.008(3)
C234 0.067(3) 0.089(4) 0.050(3) 0.001(3) 0.005(2) -0.010(3)
C235 0.090(4) 0.074(4) 0.062(3) 0.001(3) 0.002(3) 0.002(3)
C236 0.080(3) 0.069(3) 0.054(3) -0.003(2) 0.000(2) -0.002(3)
C237 0.081(4) 0.092(4) 0.060(3) -0.016(3) 0.012(3) -0.011(3)
C238 0.126(12) 0.157(17) 0.107(12) -0.027(11) -0.007(9) -0.012(12)
C239 0.100(11) 0.169(16) 0.078(8) -0.008(10) 0.007(8) -0.061(10)
C240 0.148(15) 0.153(12) 0.047(6) -0.014(7) 0.004(8) -0.021(12)
C258 0.24(3) 0.088(11) 0.118(14) 0.003(10) 0.058(15) 0.005(14)
C259 0.155(16) 0.061(9) 0.153(17) -0.004(10) 0.073(15) 0.003(9)
C260 0.139(16) 0.096(13) 0.21(3) 0.001(15) -0.007(16) -0.036(11)
C268 0.108(14) 0.18(2) 0.085(14) -0.067(16) 0.041(11) -0.042(16)
C269 0.134(18) 0.113(14) 0.071(10) -0.016(9) -0.032(12) -0.022(13)
C270 0.089(13) 0.17(2) 0.072(13) -0.043(13) -0.023(9) 0.018(13)

loop_
_atom_type_symbol
_atom_type_description
_atom_type_scat_dispersion_real
_atom_type_scat_dispersion_imag
_atom_type_scat_source
C C 0.0033 0.0016 'International Tables Vol C Tables 4.2.6.8 and 6.1.1.4'
H H 0.0000 0.0000 'International Tables Vol C Tables 4.2.6.8 and 6.1.1.4'
Mo Mo -1.6832 0.6857 'International Tables Vol C Tables 4.2.6.8 and 6.1.1.4'
N N 0.0061 0.0033 'International Tables Vol C Tables 4.2.6.8 and 6.1.1.4'
O O 0.0106 0.0060 'International Tables Vol C Tables 4.2.6.8 and 6.1.1.4'
S S 0.1246 0.1234 'International Tables Vol C Tables 4.2.6.8 and 6.1.1.4'
Si Si 0.0817 0.0704 'International Tables Vol C Tables 4.2.6.8 and 6.1.1.4'

loop_
_geom_angle_atom_site_label_1
_geom_angle_atom_site_label_2
_geom_angle_atom_site_label_3
_geom_angle
_geom_angle_site_symmetry_1
_geom_angle_site_symmetry_3
O3 Mo1 S2 111.3(3) . 3_766
S1B Mo1 S2B 83.4(5) . .
O3 Mo1 S1 109.6(3) . 3_766
S2 Mo1 S1 83.9(4) 3_766 3_766
S1B Mo1 S1B 127.2(3) . 3_766
S2B Mo1 S1B 81.0(4) . 3_766
O3 Mo1 S2 120.9(3) . .
S2 Mo1 S2 127.8(3) 3_766 .
S1 Mo1 S2 80.0(4) 3_766 .
O3 Mo1 S1 120.6(3) . .
S2 Mo1 S1 78.6(4) 3_766 .
S1 Mo1 S1 129.8(2) 3_766 .
S2 Mo1 S1 74.8(4) . .
S1B Mo1 S2B 78.5(4) . 3_766
S2B Mo1 S2B 129.6(2) . 3_766
S1B Mo1 S2B 73.9(4) 3_766 3_766
C11 S1 Mo1 105.0(6) . 3_766
C11 S1 Mo1 95.9(4) . .
Mo1 S1 Mo1 50.2(2) 3_766 .
C12 S2 Mo1 108.3(5) . 3_766
C12 S2 Mo1 98.8(5) . .
Mo1 S2 Mo1 52.2(3) 3_766 .
C11 S1B Mo1 109.0(6) . .
C11 S1B Mo1 100.5(6) . 3_766
Mo1 S1B Mo1 52.8(3) . 3_766
C12 S2B Mo1 106.2(6) . .
C12 S2B Mo1 96.2(4) . 3_766
Mo1 S2B Mo1 50.4(2) . 3_766
O3 Si1 C71 110.5(6) . .
O3 Si1 C91 103.0(5) . .
C71 Si1 C91 114.2(7) . .
O3 Si1 C81 104.0(5) . .
C71 Si1 C81 107.7(6) . .
C91 Si1 C81 116.8(6) . .
Si1 O3 Mo1 164.3(4) . .
C17 N1 C16 131.3(10) . .
C17 N1 H1 114.3 . .
C16 N1 H1 114.3 . .
C27 N2 C13 119.3(11) . .
C27 N2 H2 120.3 . .
C13 N2 H2 120.3 . .
C17 N1B C16B 119.6(8) . .
C17 N1B H1B 120.2 . .
C16B N1B H1B 120.2 . .
C13B N2B C27 128.5(11) . .
C13B N2B H2B 115.7 . .
C27 N2B H2B 115.7 . .
C31 N3 C35 111.3(11) . .
C31 N3 C37 110.3(11) . .
C35 N3 C37 109.2(11) . .
C31 N3 C33 109.6(11) . .
C35 N3 C33 107.8(11) . .
C37 N3 C33 108.6(11) . .
C12 C11 C16 123.2(11) . .
C12 C11 C16B 116.2(9) . .
C12 C11 S1B 116.9(5) . .
C16B C11 S1B 126.9(9) . .
C12 C11 S1 121.7(5) . .
C16 C11 S1 114.9(11) . .
C13 C12 C11 116.8(11) . .
C11 C12 C13B 122.8(12) . .
C11 C12 S2B 121.1(5) . .
C13B C12 S2B 116.1(12) . .
C13 C12 S2 125.4(12) . .
C11 C12 S2 117.8(5) . .
C12 C13 C14 123.9(19) . .
C12 C13 N2 116.0(19) . .
C14 C13 N2 118(2) . .
C15 C14 C13 118.7(17) . .
C15 C14 H3 120.6 . .
C13 C14 H3 120.6 . .
C14 C15 C16 120.0(17) . .
C14 C15 H4 120.0 . .
C16 C15 H4 120.0 . .
N1 C16 C11 122.1(18) . .
N1 C16 C15 119(2) . .
C11 C16 C15 117.0(18) . .
N2B C13B C14B 123.6(19) . .
N2B C13B C12 120.6(19) . .
C14B C13B C12 114.6(19) . .
C13B C14B C15B 123.3(18) . .
C13B C14B H3B 118.4 . .
C15B C14B H3B 118.4 . .
C16B C15B C14B 118.8(16) . .
C16B C15B H4B 120.6 . .
C14B C15B H4B 120.6 . .
C15B C16B C11 124.1(16) . .
C15B C16B N1B 124.1(17) . .
C11 C16B N1B 110.1(13) . .
O1 C17 N1B 123.8(5) . .
O1 C17 N1 123.8(5) . .
O1 C17 C18 119.7(4) . .
N1B C17 C18 116.5(5) . .
N1 C17 C18 116.5(5) . .
C131 C18 C111 110.3(4) . .
C131 C18 C121 110.6(4) . .
C111 C18 C121 110.1(4) . .
C131 C18 C17 105.5(4) . .
C111 C18 C17 111.0(4) . .
C121 C18 C17 109.4(4) . .
O2 C27 N2B 122.1(5) . .
O2 C27 N2 122.1(5) . .
O2 C27 C28 123.2(5) . .
N2B C27 C28 114.6(5) . .
N2 C27 C28 114.6(5) . .
C221 C28 C231 110.9(4) . .
C221 C28 C211 112.6(4) . .
C231 C28 C211 108.3(4) . .
C221 C28 C27 106.6(4) . .
C231 C28 C27 107.7(4) . .
C211 C28 C27 110.6(4) . .
N3 C31 C32 109(2) . .
N3 C31 H5 109.9 . .
C32 C31 H5 109.9 . .
N3 C31 H6 109.9 . .
C32 C31 H6 109.9 . .
H5 C31 H6 108.3 . .
C31 C32 H7 109.5 . .
C31 C32 H8 109.5 . .
H7 C32 H8 109.5 . .
C31 C32 H9 109.5 . .
H7 C32 H9 109.5 . .
H8 C32 H9 109.5 . .
C34 C33 N3 116(2) . .
C34 C33 H10 108.2 . .
N3 C33 H10 108.2 . .
C34 C33 H11 108.2 . .
N3 C33 H11 108.2 . .
H10 C33 H11 107.4 . .
C33 C34 H12 109.5 . .
C33 C34 H13 109.5 . .
H12 C34 H13 109.5 . .
C33 C34 H14 109.5 . .
H12 C34 H14 109.5 . .
H13 C34 H14 109.5 . .
N3 C35 C36 108(5) . .
N3 C35 H15 110.0 . .
C36 C35 H15 110.0 . .
N3 C35 H16 110.0 . .
C36 C35 H16 110.0 . .
H15 C35 H16 108.4 . .
C35 C36 H17 109.5 . .
C35 C36 H18 109.5 . .
H17 C36 H18 109.5 . .
C35 C36 H19 109.5 . .
H17 C36 H19 109.5 . .
H18 C36 H19 109.5 . .
N3 C37 C38 123(2) . .
N3 C37 H20 106.5 . .
C38 C37 H20 106.5 . .
N3 C37 H21 106.5 . .
C38 C37 H21 106.5 . .
H20 C37 H21 106.5 . .
C37 C38 H22 109.5 . .
C37 C38 H23 109.5 . .
H22 C38 H23 109.5 . .
C37 C38 H24 109.5 . .
H22 C38 H24 109.5 . .
H23 C38 H24 109.5 . .
N4 C41 C42 152(3) . .
C41 C42 H25 109.5 . .
C41 C42 H26 109.5 . .
H25 C42 H26 109.5 . .
C41 C42 H27 109.5 . .
H25 C42 H27 109.5 . .
H26 C42 H27 109.5 . .
N5 C51 C52 163(5) . .
C51 C52 H28 109.5 . .
C51 C52 H29 109.5 . .
H28 C52 H29 109.5 . .
C51 C52 H30 109.5 . .
H28 C52 H30 109.5 . .
H29 C52 H30 109.5 . .
N6 C61 C62 159(7) . .
C61 C62 H31 109.5 . .
C61 C62 H32 109.5 . .
H31 C62 H32 109.5 . .
C61 C62 H33 109.5 . .
H31 C62 H33 109.5 . .
H32 C62 H33 109.5 . .
C72 C71 C76 120.0 . .
C72 C71 Si1 121.3(10) . .
C76 C71 Si1 118.7(10) . .
C71 C72 C73 120.0 . .
C71 C72 H40 120.0 . .
C73 C72 H40 120.0 . .
C74 C73 C72 120.0 . .
C74 C73 H41 120.0 . .
C72 C73 H41 120.0 . .
C73 C74 C75 120.0 . .
C73 C74 H42 120.0 . .
C75 C74 H42 120.0 . .
C74 C75 C76 120.0 . .
C74 C75 H43 120.0 . .
C76 C75 H43 120.0 . .
C75 C76 C71 120.0 . .
C75 C76 H44 120.0 . .
C71 C76 H44 120.0 . .
N7 C77 C78 156(7) . .
C77 C78 H34 109.5 . .
C77 C78 H35 109.5 . .
H34 C78 H35 109.5 . .
C77 C78 H36 109.5 . .
H34 C78 H36 109.5 . .
H35 C78 H36 109.5 . .
C82 C81 C86 120.0 . .
C82 C81 Si1 120.0(9) . .
C86 C81 Si1 119.9(9) . .
C81 C82 C83 120.0 . .
C81 C82 H45 120.0 . .
C83 C82 H45 120.0 . .
C82 C83 C84 120.0 . .
C82 C83 H46 120.0 . .
C84 C83 H46 120.0 . .
C85 C84 C83 120.0 . .
C85 C84 H47 120.0 . .
C83 C84 H47 120.0 . .
C84 C85 C86 120.0 . .
C84 C85 H48 120.0 . .
C86 C85 H48 120.0 . .
C85 C86 C81 120.0 . .
C85 C86 H49 120.0 . .
C81 C86 H49 120.0 . .
N8 C87 C88 150(5) . .
C87 C88 H37 109.5 . .
C87 C88 H38 109.5 . .
H37 C88 H38 109.5 . .
C87 C88 H39 109.5 . .
H37 C88 H39 109.5 . .
H38 C88 H39 109.5 . .
C92 C91 C94 105.6(15) . .
C92 C91 C93 108.2(13) . .
C94 C91 C93 107.8(14) . .
C92 C91 Si1 111.1(12) . .
C94 C91 Si1 114.2(12) . .
C93 C91 Si1 109.7(10) . .
C91 C92 H50 109.5 . .
C91 C92 H51 109.5 . .
H50 C92 H51 109.5 . .
C91 C92 H52 109.5 . .
H50 C92 H52 109.5 . .
H51 C92 H52 109.5 . .
C91 C93 H53 109.5 . .
C91 C93 H54 109.5 . .
H53 C93 H54 109.5 . .
C91 C93 H55 109.5 . .
H53 C93 H55 109.5 . .
H54 C93 H55 109.5 . .
C91 C94 H56 109.5 . .
C91 C94 H57 109.5 . .
H56 C94 H57 109.5 . .
C91 C94 H58 109.5 . .
H56 C94 H58 109.5 . .
H57 C94 H58 109.5 . .
C116 C111 C112 116.5(4) . .
C116 C111 C18 123.0(4) . .
C112 C111 C18 120.5(4) . .
C111 C112 C113 121.5(5) . .
C111 C112 H59 119.3 . .
C113 C112 H59 119.3 . .
C114 C113 C112 122.1(5) . .
C114 C113 H60 119.0 . .
C112 C113 H60 119.0 . .
C115 C114 C113 115.6(5) . .
C115 C114 C117 122.9(5) . .
C113 C114 C117 121.5(5) . .
C114 C115 C116 122.2(5) . .
C114 C115 H61 118.9 . .
C116 C115 H61 118.9 . .
C111 C116 C115 122.2(5) . .
C111 C116 H62 118.9 . .
C115 C116 H62 118.9 . .
C120 C117 C114 113.5(4) . .
C120 C117 C119 109.2(5) . .
C114 C117 C119 109.4(4) . .
C120 C117 C118 108.4(5) . .
C114 C117 C118 108.8(4) . .
C119 C117 C118 107.4(4) . .
C117 C118 H63 109.5 . .
C117 C118 H64 109.5 . .
H63 C118 H64 109.5 . .
C117 C118 H65 109.5 . .
H63 C118 H65 109.5 . .
H64 C118 H65 109.5 . .
C117 C119 H66 109.5 . .
C117 C119 H67 109.5 . .
H66 C119 H67 109.5 . .
C117 C119 H68 109.5 . .
H66 C119 H68 109.5 . .
H67 C119 H68 109.5 . .
C117 C120 H69 109.5 . .
C117 C120 H70 109.5 . .
H69 C120 H70 109.5 . .
C117 C120 H71 109.5 . .
H69 C120 H71 109.5 . .
H70 C120 H71 109.5 . .
C126 C121 C122 116.0(5) . .
C126 C121 C18 124.0(4) . .
C122 C121 C18 119.9(4) . .
C123 C122 C121 121.0(5) . .
C123 C122 H72 119.5 . .
C121 C122 H72 119.5 . .
C124 C123 C122 122.8(5) . .
C124 C123 H73 118.6 . .
C122 C123 H73 118.6 . .
C123 C124 C125 116.0(5) . .
C123 C124 C127 120.1(5) . .
C125 C124 C127 123.9(5) . .
C126 C125 C124 121.9(5) . .
C126 C125 H74 119.1 . .
C124 C125 H74 119.1 . .
C121 C126 C125 122.3(5) . .
C121 C126 H75 118.9 . .
C125 C126 H75 118.9 . .
C128 C127 C130 108.8(5) . .
C128 C127 C129 110.1(5) . .
C130 C127 C129 108.6(5) . .
C128 C127 C124 108.4(5) . .
C130 C127 C124 111.8(5) . .
C129 C127 C124 109.2(4) . .
C127 C128 H76 109.5 . .
C127 C128 H77 109.5 . .
H76 C128 H77 109.5 . .
C127 C128 H78 109.5 . .
H76 C128 H78 109.5 . .
H77 C128 H78 109.5 . .
C127 C129 H79 109.5 . .
C127 C129 H80 109.5 . .
H79 C129 H80 109.5 . .
C127 C129 H81 109.5 . .
H79 C129 H81 109.5 . .
H80 C129 H81 109.5 . .
C127 C130 H82 109.5 . .
C127 C130 H83 109.5 . .
H82 C130 H83 109.5 . .
C127 C130 H84 109.5 . .
H82 C130 H84 109.5 . .
H83 C130 H84 109.5 . .
C136 C131 C132 116.0(5) . .
C136 C131 C18 120.8(5) . .
C132 C131 C18 123.2(5) . .
C131 C132 C133 122.1(6) . .
C131 C132 H85 118.9 . .
C133 C132 H85 118.9 . .
C134 C133 C132 122.5(6) . .
C134 C133 H86 118.7 . .
C132 C133 H86 118.7 . .
C133 C134 C135 115.9(5) . .
C133 C134 C137 121.9(7) . .
C135 C134 C137 122.1(7) . .
C136 C135 C134 121.7(6) . .
C136 C135 H87 119.2 . .
C134 C135 H87 119.2 . .
C131 C136 C135 121.7(6) . .
C131 C136 H88 119.1 . .
C135 C136 H88 119.1 . .
C169 C137 C170 125.8(15) . .
C139 C137 C140 122.3(14) . .
C169 C137 C134 112.4(9) . .
C139 C137 C134 108.8(8) . .
C170 C137 C134 113.8(13) . .
C140 C137 C134 110.6(11) . .
C139 C137 C138 103.8(11) . .
C140 C137 C138 102.7(10) . .
C134 C137 C138 107.3(7) . .
C169 C137 C168 96.6(11) . .
C170 C137 C168 95.9(12) . .
C134 C137 C168 106.8(7) . .
C137 C138 H89 109.5 . .
C137 C138 H90 109.5 . .
H89 C138 H90 109.5 . .
C137 C138 H91 109.5 . .
H89 C138 H91 109.5 . .
H90 C138 H91 109.5 . .
C137 C139 H92 109.5 . .
C137 C139 H93 109.5 . .
H92 C139 H93 109.5 . .
C137 C139 H94 109.5 . .
H92 C139 H94 109.5 . .
H93 C139 H94 109.5 . .
C137 C140 H95 109.5 . .
C137 C140 H96 109.5 . .
H95 C140 H96 109.5 . .
C137 C140 H97 109.5 . .
H95 C140 H97 109.5 . .
H96 C140 H97 109.5 . .
C137 C168 H98 109.5 . .
C137 C168 H99 109.5 . .
H98 C168 H99 109.5 . .
C137 C168 H100 109.5 . .
H98 C168 H100 109.5 . .
H99 C168 H100 109.5 . .
C137 C169 H101 109.5 . .
C137 C169 H102 109.5 . .
H101 C169 H102 109.5 . .
C137 C169 H103 109.5 . .
H101 C169 H103 109.5 . .
H102 C169 H103 109.5 . .
C137 C170 H104 109.5 . .
C137 C170 H105 109.5 . .
H104 C170 H105 109.5 . .
C137 C170 H106 109.5 . .
H104 C170 H106 109.5 . .
H105 C170 H106 109.5 . .
C212 C211 C216 117.0(4) . .
C212 C211 C28 123.4(4) . .
C216 C211 C28 119.5(4) . .
C211 C212 C213 120.7(4) . .
C211 C212 H107 119.7 . .
C213 C212 H107 119.7 . .
C214 C213 C212 122.6(4) . .
C214 C213 H108 118.7 . .
C212 C213 H108 118.7 . .
C215 C214 C213 116.4(4) . .
C215 C214 C217 120.5(5) . .
C213 C214 C217 123.1(5) . .
C214 C215 C216 122.1(5) . .
C214 C215 H109 119.0 . .
C216 C215 H109 119.0 . .
C211 C216 C215 121.2(4) . .
C211 C216 H110 119.4 . .
C215 C216 H110 119.4 . .
C218 C217 C219 108.2(5) . .
C218 C217 C220 108.8(5) . .
C219 C217 C220 110.2(5) . .
C218 C217 C214 111.5(5) . .
C219 C217 C214 108.4(4) . .
C220 C217 C214 109.6(4) . .
C217 C218 H111 109.5 . .
C217 C218 H112 109.5 . .
H111 C218 H112 109.5 . .
C217 C218 H113 109.5 . .
H111 C218 H113 109.5 . .
H112 C218 H113 109.5 . .
C217 C219 H114 109.5 . .
C217 C219 H115 109.5 . .
H114 C219 H115 109.5 . .
C217 C219 H116 109.5 . .
H114 C219 H116 109.5 . .
H115 C219 H116 109.5 . .
C217 C220 H117 109.5 . .
C217 C220 H118 109.5 . .
H117 C220 H118 109.5 . .
C217 C220 H119 109.5 . .
H117 C220 H119 109.5 . .
H118 C220 H119 109.5 . .
C226 C221 C222 116.5(5) . .
C226 C221 C28 124.5(4) . .
C222 C221 C28 118.9(4) . .
C223 C222 C221 122.6(5) . .
C223 C222 H120 118.7 . .
C221 C222 H120 118.7 . .
C222 C223 C224 121.4(5) . .
C222 C223 H121 119.3 . .
C224 C223 H121 119.3 . .
C225 C224 C223 115.4(5) . .
C225 C224 C227 123.0(5) . .
C223 C224 C227 121.6(5) . .
C226 C225 C224 122.9(5) . .
C226 C225 H122 118.6 . .
C224 C225 H122 118.6 . .
C221 C226 C225 121.1(5) . .
C221 C226 H123 119.4 . .
C225 C226 H123 119.4 . .
C260 C227 C258 117.0(16) . .
C260 C227 C224 109.3(9) . .
C229 C227 C224 110.3(7) . .
C258 C227 C224 108.0(8) . .
C260 C227 C259 111.4(14) . .
C258 C227 C259 100.9(13) . .
C224 C227 C259 109.9(7) . .
C229 C227 C230 115.6(12) . .
C224 C227 C230 107.4(6) . .
C229 C227 C228 105.2(9) . .
C224 C227 C228 114.5(6) . .
C230 C227 C228 103.9(9) . .
C227 C228 H124 109.5 . .
C227 C228 H125 109.5 . .
H124 C228 H125 109.5 . .
C227 C228 H126 109.5 . .
H124 C228 H126 109.5 . .
H125 C228 H126 109.5 . .
C227 C229 H127 109.5 . .
C227 C229 H128 109.5 . .
H127 C229 H128 109.5 . .
C227 C229 H129 109.5 . .
H127 C229 H129 109.5 . .
H128 C229 H129 109.5 . .
C227 C230 H130 109.5 . .
C227 C230 H131 109.5 . .
H130 C230 H131 109.5 . .
C227 C230 H132 109.5 . .
H130 C230 H132 109.5 . .
H131 C230 H132 109.5 . .
C236 C231 C232 117.5(4) . .
C236 C231 C28 123.3(4) . .
C232 C231 C28 119.2(4) . .
C233 C232 C231 120.5(5) . .
C233 C232 H133 119.8 . .
C231 C232 H133 119.8 . .
C232 C233 C234 122.6(5) . .
C232 C233 H134 118.7 . .
C234 C233 H134 118.7 . .
C235 C234 C233 115.9(4) . .
C235 C234 C237 123.8(5) . .
C233 C234 C237 120.3(5) . .
C234 C235 C236 122.3(5) . .
C234 C235 H135 118.8 . .
C236 C235 H135 118.8 . .
C231 C236 C235 121.1(5) . .
C231 C236 H136 119.4 . .
C235 C236 H136 119.4 . .
C269 C237 C270 113.1(12) . .
C269 C237 C268 106.6(14) . .
C270 C237 C268 110.4(13) . .
C239 C237 C234 112.9(7) . .
C269 C237 C234 109.7(8) . .
C270 C237 C234 109.4(9) . .
C268 C237 C234 107.5(10) . .
C239 C237 C240 106.7(9) . .
C234 C237 C240 113.3(7) . .
C239 C237 C238 107.2(11) . .
C234 C237 C238 109.3(9) . .
C240 C237 C238 107.0(10) . .
C237 C238 H137 109.5 . .
C237 C238 H138 109.5 . .
H137 C238 H138 109.5 . .
C237 C238 H139 109.5 . .
H137 C238 H139 109.5 . .
H138 C238 H139 109.5 . .
C237 C239 H140 109.5 . .
C237 C239 H141 109.5 . .
H140 C239 H141 109.5 . .
C237 C239 H142 109.5 . .
H140 C239 H142 109.5 . .
H141 C239 H142 109.5 . .
C237 C240 H143 109.5 . .
C237 C240 H144 109.5 . .
H143 C240 H144 109.5 . .
C237 C240 H145 109.5 . .
H143 C240 H145 109.5 . .
H144 C240 H145 109.5 . .
C227 C258 H146 109.5 . .
C227 C258 H147 109.5 . .
H146 C258 H147 109.5 . .
C227 C258 H148 109.5 . .
H146 C258 H148 109.5 . .
H147 C258 H148 109.5 . .
C227 C259 H149 109.5 . .
C227 C259 H150 109.5 . .
H149 C259 H150 109.5 . .
C227 C259 H151 109.5 . .
H149 C259 H151 109.5 . .
H150 C259 H151 109.5 . .
C227 C260 H152 109.5 . .
C227 C260 H153 109.5 . .
H152 C260 H153 109.5 . .
C227 C260 H154 109.5 . .
H152 C260 H154 109.5 . .
H153 C260 H154 109.5 . .
C237 C268 H155 109.5 . .
C237 C268 H156 109.5 . .
H155 C268 H156 109.5 . .
C237 C268 H157 109.5 . .
H155 C268 H157 109.5 . .
H156 C268 H157 109.5 . .
C237 C269 H160 109.5 . .
C237 C269 H158 109.5 . .
H160 C269 H158 109.5 . .
C237 C269 H159 109.5 . .
H160 C269 H159 109.5 . .
H158 C269 H159 109.5 . .
C237 C270 H161 109.5 . .
C237 C270 H162 109.5 . .
H161 C270 H162 109.5 . .
C237 C270 H163 109.5 . .
H161 C270 H163 109.5 . .
H162 C270 H163 109.5 . .

loop_
_geom_bond_atom_site_label_1
_geom_bond_atom_site_label_2
_geom_bond_distance
_geom_bond_site_symmetry_2
Mo1 O3 1.819(7) .
Mo1 S1B 2.311(11) .
Mo1 S2 2.329(11) 3_766
Mo1 S2B 2.348(12) .
Mo1 S1 2.382(11) 3_766
Mo1 S1B 2.502(14) 3_766
Mo1 S2 2.532(12) .
Mo1 S1 2.648(9) .
Mo1 S2B 2.655(9) 3_766
S1 C11 1.776(13) .
S1 Mo1 2.382(11) 3_766
S2 C12 1.778(12) .
S2 Mo1 2.329(11) 3_766
S1B C11 1.772(15) .
S1B Mo1 2.502(14) 3_766
S2B C12 1.768(13) .
S2B Mo1 2.655(9) 3_766
Si1 O3 1.648(8) .
Si1 C71 1.851(11) .
Si1 C91 1.854(15) .
Si1 C81 1.921(11) .
O1 C17 1.226(6) .
O2 C27 1.193(6) .
N1 C17 1.324(6) .
N1 C16 1.39(3) .
N1 H1 0.8800 .
N2 C27 1.362(6) .
N2 C13 1.53(2) .
N2 H2 0.8800 .
N1B C17 1.324(6) .
N1B C16B 1.536(19) .
N1B H1B 0.8800 .
N2B C13B 1.34(3) .
N2B C27 1.362(6) .
N2B H2B 0.8800 .
N3 C31 1.45(2) .
N3 C35 1.46(2) .
N3 C37 1.47(2) .
N3 C33 1.48(2) .
N4 C41 1.240(15) .
N5 C51 1.190(18) .
N6 C61 1.183(19) .
N7 C77 1.16(2) .
N8 C87 1.19(2) .
C11 C12 1.385(7) .
C11 C16 1.39(3) .
C11 C16B 1.44(2) .
C12 C13 1.34(3) .
C12 C13B 1.47(2) .
C13 C14 1.39(3) .
C14 C15 1.37(2) .
C14 H3 0.9500 .
C15 C16 1.42(3) .
C15 H4 0.9500 .
C13B C14B 1.37(3) .
C14B C15B 1.44(2) .
C14B H3B 0.9500 .
C15B C16B 1.29(3) .
C15B H4B 0.9500 .
C17 C18 1.568(7) .
C18 C131 1.533(7) .
C18 C111 1.543(6) .
C18 C121 1.550(6) .
C27 C28 1.558(7) .
C28 C221 1.544(7) .
C28 C231 1.546(6) .
C28 C211 1.548(6) .
C31 C32 1.554(17) .
C31 H5 0.9900 .
C31 H6 0.9900 .
C32 H7 0.9800 .
C32 H8 0.9800 .
C32 H9 0.9800 .
C33 C34 1.457(18) .
C33 H10 0.9900 .
C33 H11 0.9900 .
C34 H12 0.9800 .
C34 H13 0.9800 .
C34 H14 0.9800 .
C35 C36 1.50(2) .
C35 H15 0.9900 .
C35 H16 0.9900 .
C36 H17 0.9800 .
C36 H18 0.9800 .
C36 H19 0.9800 .
C37 C38 1.510(19) .
C37 H20 0.9900 .
C37 H21 0.9900 .
C38 H22 0.9800 .
C38 H23 0.9800 .
C38 H24 0.9800 .
C41 C42 1.470(17) .
C42 H25 0.9800 .
C42 H26 0.9800 .
C42 H27 0.9800 .
C51 C52 1.519(17) .
C52 H28 0.9800 .
C52 H29 0.9800 .
C52 H30 0.9800 .
C61 C62 1.48(2) .
C62 H31 0.9800 .
C62 H32 0.9800 .
C62 H33 0.9800 .
C71 C72 1.3900 .
C71 C76 1.3900 .
C72 C73 1.3900 .
C72 H40 0.9500 .
C73 C74 1.3900 .
C73 H41 0.9500 .
C74 C75 1.3900 .
C74 H42 0.9500 .
C75 C76 1.3900 .
C75 H43 0.9500 .
C76 H44 0.9500 .
C77 C78 1.50(2) .
C78 H34 0.9800 .
C78 H35 0.9800 .
C78 H36 0.9800 .
C81 C82 1.3900 .
C81 C86 1.3900 .
C82 C83 1.3900 .
C82 H45 0.9500 .
C83 C84 1.3900 .
C83 H46 0.9500 .
C84 C85 1.3900 .
C84 H47 0.9500 .
C85 C86 1.3900 .
C85 H48 0.9500 .
C86 H49 0.9500 .
C87 C88 1.514(19) .
C88 H37 0.9800 .
C88 H38 0.9800 .
C88 H39 0.9800 .
C91 C92 1.485(14) .
C91 C94 1.527(15) .
C91 C93 1.528(15) .
C92 H50 0.9800 .
C92 H51 0.9800 .
C92 H52 0.9800 .
C93 H53 0.9800 .
C93 H54 0.9800 .
C93 H55 0.9800 .
C94 H56 0.9800 .
C94 H57 0.9800 .
C94 H58 0.9800 .
C111 C116 1.361(7) .
C111 C112 1.377(6) .
C112 C113 1.387(6) .
C112 H59 0.9500 .
C113 C114 1.380(7) .
C113 H60 0.9500 .
C114 C115 1.376(7) .
C114 C117 1.521(6) .
C115 C116 1.380(7) .
C115 H61 0.9500 .
C116 H62 0.9500 .
C117 C120 1.517(8) .
C117 C119 1.531(7) .
C117 C118 1.545(7) .
C118 H63 0.9800 .
C118 H64 0.9800 .
C118 H65 0.9800 .
C119 H66 0.9800 .
C119 H67 0.9800 .
C119 H68 0.9800 .
C120 H69 0.9800 .
C120 H70 0.9800 .
C120 H71 0.9800 .
C121 C126 1.376(6) .
C121 C122 1.397(6) .
C122 C123 1.382(7) .
C122 H72 0.9500 .
C123 C124 1.368(7) .
C123 H73 0.9500 .
C124 C125 1.382(7) .
C124 C127 1.546(7) .
C125 C126 1.377(7) .
C125 H74 0.9500 .
C126 H75 0.9500 .
C127 C128 1.520(7) .
C127 C130 1.523(8) .
C127 C129 1.530(7) .
C128 H76 0.9800 .
C128 H77 0.9800 .
C128 H78 0.9800 .
C129 H79 0.9800 .
C129 H80 0.9800 .
C129 H81 0.9800 .
C130 H82 0.9800 .
C130 H83 0.9800 .
C130 H84 0.9800 .
C131 C136 1.378(7) .
C131 C132 1.381(7) .
C132 C133 1.387(7) .
C132 H85 0.9500 .
C133 C134 1.351(8) .
C133 H86 0.9500 .
C134 C135 1.406(9) .
C134 C137 1.527(8) .
C135 C136 1.384(8) .
C135 H87 0.9500 .
C136 H88 0.9500 .
C137 C169 1.423(14) .
C137 C139 1.441(13) .
C137 C170 1.453(15) .
C137 C140 1.466(15) .
C137 C138 1.688(13) .
C137 C168 1.754(13) .
C138 H89 0.9800 .
C138 H90 0.9800 .
C138 H91 0.9800 .
C139 H92 0.9800 .
C139 H93 0.9800 .
C139 H94 0.9800 .
C140 H95 0.9800 .
C140 H96 0.9800 .
C140 H97 0.9800 .
C168 H98 0.9800 .
C168 H99 0.9800 .
C168 H100 0.9800 .
C169 H101 0.9800 .
C169 H102 0.9800 .
C169 H103 0.9800 .
C170 H104 0.9800 .
C170 H105 0.9800 .
C170 H106 0.9800 .
C211 C212 1.387(6) .
C211 C216 1.389(6) .
C212 C213 1.400(6) .
C212 H107 0.9500 .
C213 C214 1.378(7) .
C213 H108 0.9500 .
C214 C215 1.377(7) .
C214 C217 1.544(7) .
C215 C216 1.399(6) .
C215 H109 0.9500 .
C216 H110 0.9500 .
C217 C218 1.503(8) .
C217 C219 1.519(8) .
C217 C220 1.528(7) .
C218 H111 0.9800 .
C218 H112 0.9800 .
C218 H113 0.9800 .
C219 H114 0.9800 .
C219 H115 0.9800 .
C219 H116 0.9800 .
C220 H117 0.9800 .
C220 H118 0.9800 .
C220 H119 0.9800 .
C221 C226 1.379(6) .
C221 C222 1.396(6) .
C222 C223 1.365(7) .
C222 H120 0.9500 .
C223 C224 1.404(7) .
C223 H121 0.9500 .
C224 C225 1.394(7) .
C224 C227 1.524(7) .
C225 C226 1.380(7) .
C225 H122 0.9500 .
C226 H123 0.9500 .
C227 C260 1.496(14) .
C227 C229 1.507(12) .
C227 C258 1.520(14) .
C227 C259 1.544(13) .
C227 C230 1.554(11) .
C227 C228 1.555(11) .
C228 H124 0.9800 .
C228 H125 0.9800 .
C228 H126 0.9800 .
C229 H127 0.9800 .
C229 H128 0.9800 .
C229 H129 0.9800 .
C230 H130 0.9800 .
C230 H131 0.9800 .
C230 H132 0.9800 .
C231 C236 1.367(6) .
C231 C232 1.397(6) .
C232 C233 1.374(6) .
C232 H133 0.9500 .
C233 C234 1.396(7) .
C233 H134 0.9500 .
C234 C235 1.368(7) .
C234 C237 1.540(6) .
C235 C236 1.397(6) .
C235 H135 0.9500 .
C236 H136 0.9500 .
C237 C239 1.499(11) .
C237 C269 1.514(15) .
C237 C270 1.518(15) .
C237 C268 1.519(15) .
C237 C240 1.541(13) .
C237 C238 1.543(15) .
C238 H137 0.9800 .
C238 H138 0.9800 .
C238 H139 0.9800 .
C239 H140 0.9800 .
C239 H141 0.9800 .
C239 H142 0.9800 .
C240 H143 0.9800 .
C240 H144 0.9800 .
C240 H145 0.9800 .
C258 H146 0.9800 .
C258 H147 0.9800 .
C258 H148 0.9800 .
C259 H149 0.9800 .
C259 H150 0.9800 .
C259 H151 0.9800 .
C260 H152 0.9800 .
C260 H153 0.9800 .
C260 H154 0.9800 .
C268 H155 0.9800 .
C268 H156 0.9800 .
C268 H157 0.9800 .
C269 H160 0.9800 .
C269 H158 0.9800 .
C269 H159 0.9800 .
C270 H161 0.9800 .
C270 H162 0.9800 .
C270 H163 0.9800 .

loop_
_geom_torsion_atom_site_label_1
_geom_torsion_atom_site_label_2
_geom_torsion_atom_site_label_3
_geom_torsion_atom_site_label_4
_geom_torsion
_geom_torsion_site_symmetry_1
C71 Si1 O3 Mo1 57.7(18) .
C91 Si1 O3 Mo1 -180(100) .
C81 Si1 O3 Mo1 -57.6(18) .
S2 Mo1 O3 Si1 151.3(17) 3_766
S1 Mo1 O3 Si1 60.3(18) 3_766
S2 Mo1 O3 Si1 -29.7(18) .
S1 Mo1 O3 Si1 -119.6(17) .
Mo1 S1B C11 C12 12.4(8) .
Mo1 S1B C11 C12 -41.7(6) 3_766
Mo1 S1B C11 C16B -167.1(10) .
Mo1 S1B C11 C16B 138.8(11) 3_766
Mo1 S1 C11 C12 -15.4(7) 3_766
Mo1 S1 C11 C12 34.9(7) .
Mo1 S1 C11 C16 168.7(8) 3_766
Mo1 S1 C11 C16 -141.0(9) .
C16 C11 C12 C13 0.7(14) .
S1 C11 C12 C13 -174.9(11) .
C16B C11 C12 C13B 2.0(14) .
S1B C11 C12 C13B -177.6(11) .
C16B C11 C12 S2B -179.2(9) .
S1B C11 C12 S2B 1.2(8) .
C16 C11 C12 S2 179.3(9) .
S1 C11 C12 S2 3.7(8) .
Mo1 S2B C12 C11 -13.9(6) .
Mo1 S2B C12 C11 36.6(6) 3_766
Mo1 S2B C12 C13B 165.0(9) .
Mo1 S2B C12 C13B -144.5(10) 3_766
Mo1 S2 C12 C13 -171.0(11) 3_766
Mo1 S2 C12 C13 136.0(11) .
Mo1 S2 C12 C11 10.6(7) 3_766
Mo1 S2 C12 C11 -42.4(5) .
C11 C12 C13 C14 -4(2) .
S2 C12 C13 C14 177.2(12) .
C11 C12 C13 N2 -169.5(10) .
S2 C12 C13 N2 12(2) .
C27 N2 C13 C12 -156.6(11) .
C27 N2 C13 C14 37.4(19) .
C12 C13 C14 C15 2(3) .
N2 C13 C14 C15 167.1(13) .
C13 C14 C15 C16 4(2) .
C17 N1 C16 C11 -146.6(10) .
C17 N1 C16 C15 18(2) .
C12 C11 C16 N1 169.8(9) .
S1 C11 C16 N1 -14.3(16) .
C12 C11 C16 C15 4.7(18) .
S1 C11 C16 C15 -179.4(11) .
C14 C15 C16 N1 -172.3(13) .
C14 C15 C16 C11 -7(2) .
C27 N2B C13B C14B 31(2) .
C27 N2B C13B C12 -135.3(13) .
C11 C12 C13B N2B 169.3(11) .
S2B C12 C13B N2B -9.5(19) .
C11 C12 C13B C14B 2(2) .
S2B C12 C13B C14B -177.0(13) .
N2B C13B C14B C15B -171.7(15) .
C12 C13B C14B C15B -5(3) .
C13B C14B C15B C16B 3(3) .
C14B C15B C16B C11 1(3) .
C14B C15B C16B N1B 165.1(15) .
C12 C11 C16B C15B -4(2) .
S1B C11 C16B C15B 175.8(14) .
C12 C11 C16B N1B -169.5(8) .
S1B C11 C16B N1B 10.0(18) .
C17 N1B C16B C15B 27(2) .
C17 N1B C16B C11 -167.6(8) .
C16B N1B C17 O1 -7.6(12) .
C16B N1B C17 C18 175.2(10) .
C16 N1 C17 O1 12.3(14) .
C16 N1 C17 C18 -164.9(12) .
O1 C17 C18 C131 -54.8(6) .
N1B C17 C18 C131 122.5(5) .
N1 C17 C18 C131 122.5(5) .
O1 C17 C18 C111 -174.2(5) .
N1B C17 C18 C111 3.1(6) .
N1 C17 C18 C111 3.1(6) .
O1 C17 C18 C121 64.2(6) .
N1B C17 C18 C121 -118.5(5) .
N1 C17 C18 C121 -118.5(5) .
C13B N2B C27 O2 22.1(14) .
C13B N2B C27 C28 -154.4(12) .
C13 N2 C27 O2 2.4(13) .
C13 N2 C27 C28 -174.1(11) .
O2 C27 C28 C221 -130.0(6) .
N2B C27 C28 C221 46.4(5) .
N2 C27 C28 C221 46.4(5) .
O2 C27 C28 C231 -10.9(7) .
N2B C27 C28 C231 165.6(4) .
N2 C27 C28 C231 165.6(4) .
O2 C27 C28 C211 107.2(6) .
N2B C27 C28 C211 -76.3(5) .
N2 C27 C28 C211 -76.3(5) .
C35 N3 C31 C32 50(3) .
C37 N3 C31 C32 -71(3) .
C33 N3 C31 C32 169(2) .
C31 N3 C33 C34 166(3) .
C35 N3 C33 C34 -73(3) .
C37 N3 C33 C34 45(3) .
C31 N3 C35 C36 160(6) .
C37 N3 C35 C36 -78(6) .
C33 N3 C35 C36 40(6) .
C31 N3 C37 C38 -38(4) .
C35 N3 C37 C38 -161(3) .
C33 N3 C37 C38 82(4) .
O3 Si1 C71 C72 -11.5(9) .
C91 Si1 C71 C72 -127.0(9) .
C81 Si1 C71 C72 101.4(9) .
O3 Si1 C71 C76 170.3(7) .
C91 Si1 C71 C76 54.8(10) .
C81 Si1 C71 C76 -76.7(9) .
C76 C71 C72 C73 0.0 .
Si1 C71 C72 C73 -178.1(9) .
C71 C72 C73 C74 0.0 .
C72 C73 C74 C75 0.0 .
C73 C74 C75 C76 0.0 .
C74 C75 C76 C71 0.0 .
C72 C71 C76 C75 0.0 .
Si1 C71 C76 C75 178.1(8) .
C86 C81 C82 C83 0.0 .
Si1 C81 C82 C83 -175.4(10) .
C81 C82 C83 C84 0.0 .
C82 C83 C84 C85 0.0 .
C83 C84 C85 C86 0.0 .
C84 C85 C86 C81 0.0 .
C82 C81 C86 C85 0.0 .
Si1 C81 C86 C85 175.4(10) .
O3 Si1 C91 C92 52.2(11) .
C71 Si1 C91 C92 172.0(10) .
C81 Si1 C91 C92 -61.0(13) .
O3 Si1 C91 C94 171.5(13) .
C71 Si1 C91 C94 -68.7(15) .
C81 Si1 C91 C94 58.3(16) .
O3 Si1 C91 C93 -67.3(11) .
C71 Si1 C91 C93 52.5(12) .
C81 Si1 C91 C93 179.5(10) .
C131 C18 C111 C116 -12.2(6) .
C121 C18 C111 C116 -134.4(5) .
C17 C18 C111 C116 104.3(5) .
C131 C18 C111 C112 170.4(4) .
C121 C18 C111 C112 48.2(6) .
C17 C18 C111 C112 -73.1(6) .
C116 C111 C112 C113 -1.3(7) .
C18 C111 C112 C113 176.2(4) .
C111 C112 C113 C114 -0.2(8) .
C112 C113 C114 C115 1.2(7) .
C112 C113 C114 C117 -179.2(5) .
C113 C114 C115 C116 -0.7(8) .
C117 C114 C115 C116 179.7(5) .
C112 C111 C116 C115 1.8(8) .
C18 C111 C116 C115 -175.6(5) .
C114 C115 C116 C111 -0.8(9) .
C115 C114 C117 C120 -6.5(8) .
C113 C114 C117 C120 173.9(5) .
C115 C114 C117 C119 115.8(6) .
C113 C114 C117 C119 -63.8(6) .
C115 C114 C117 C118 -127.1(6) .
C113 C114 C117 C118 53.2(6) .
C131 C18 C121 C126 88.2(5) .
C111 C18 C121 C126 -149.7(4) .
C17 C18 C121 C126 -27.6(6) .
C131 C18 C121 C122 -87.6(5) .
C111 C18 C121 C122 34.4(6) .
C17 C18 C121 C122 156.6(4) .
C126 C121 C122 C123 0.5(7) .
C18 C121 C122 C123 176.7(4) .
C121 C122 C123 C124 2.0(8) .
C122 C123 C124 C125 -2.4(8) .
C122 C123 C124 C127 176.9(5) .
C123 C124 C125 C126 0.2(8) .
C127 C124 C125 C126 -179.0(5) .
C122 C121 C126 C125 -2.7(7) .
C18 C121 C126 C125 -178.6(5) .
C124 C125 C126 C121 2.4(8) .
C123 C124 C127 C128 -58.1(7) .
C125 C124 C127 C128 121.2(6) .
C123 C124 C127 C130 -177.9(5) .
C125 C124 C127 C130 1.3(7) .
C123 C124 C127 C129 61.9(6) .
C125 C124 C127 C129 -118.9(6) .
C111 C18 C131 C136 84.0(6) .
C121 C18 C131 C136 -154.0(5) .
C17 C18 C131 C136 -35.9(6) .
C111 C18 C131 C132 -94.6(6) .
C121 C18 C131 C132 27.3(6) .
C17 C18 C131 C132 145.5(5) .
C136 C131 C132 C133 -1.8(8) .
C18 C131 C132 C133 176.9(5) .
C131 C132 C133 C134 0.2(9) .
C132 C133 C134 C135 2.3(9) .
C132 C133 C134 C137 178.9(5) .
C133 C134 C135 C136 -3.2(9) .
C137 C134 C135 C136 -179.8(6) .
C132 C131 C136 C135 0.9(9) .
C18 C131 C136 C135 -177.8(5) .
C134 C135 C136 C131 1.7(10) .
C133 C134 C137 C169 117.0(12) .
C135 C134 C137 C169 -66.6(13) .
C133 C134 C137 C139 75.7(11) .
C135 C134 C137 C139 -108.0(11) .
C133 C134 C137 C170 -92.2(13) .
C135 C134 C137 C170 84.2(13) .
C133 C134 C137 C140 -61.3(13) .
C135 C134 C137 C140 115.0(12) .
C133 C134 C137 C138 -172.6(7) .
C135 C134 C137 C138 3.7(9) .
C133 C134 C137 C168 12.3(9) .
C135 C134 C137 C168 -171.4(8) .
C221 C28 C211 C212 -107.4(5) .
C231 C28 C211 C212 129.6(5) .
C27 C28 C211 C212 11.8(6) .
C221 C28 C211 C216 73.9(5) .
C231 C28 C211 C216 -49.1(6) .
C27 C28 C211 C216 -166.9(4) .
C216 C211 C212 C213 -1.3(7) .
C28 C211 C212 C213 179.9(4) .
C211 C212 C213 C214 0.0(8) .
C212 C213 C214 C215 0.9(8) .
C212 C213 C214 C217 -179.9(5) .
C213 C214 C215 C216 -0.5(7) .
C217 C214 C215 C216 -179.7(5) .
C212 C211 C216 C215 1.7(7) .
C28 C211 C216 C215 -179.5(4) .
C214 C215 C216 C211 -0.8(8) .
C215 C214 C217 C218 174.1(5) .
C213 C214 C217 C218 -5.0(7) .
C215 C214 C217 C219 -66.8(6) .
C213 C214 C217 C219 114.1(6) .
C215 C214 C217 C220 53.6(7) .
C213 C214 C217 C220 -125.6(6) .
C231 C28 C221 C226 110.5(5) .
C211 C28 C221 C226 -11.0(6) .
C27 C28 C221 C226 -132.5(4) .
C231 C28 C221 C222 -71.7(5) .
C211 C28 C221 C222 166.7(4) .
C27 C28 C221 C222 45.3(5) .
C226 C221 C222 C223 2.1(7) .
C28 C221 C222 C223 -175.8(4) .
C221 C222 C223 C224 -0.2(8) .
C222 C223 C224 C225 -2.3(7) .
C222 C223 C224 C227 176.2(5) .
C223 C224 C225 C226 3.0(7) .
C227 C224 C225 C226 -175.5(5) .
C222 C221 C226 C225 -1.5(7) .
C28 C221 C226 C225 176.3(4) .
C224 C225 C226 C221 -1.1(7) .
C225 C224 C227 C260 113.5(15) .
C223 C224 C227 C260 -65.0(16) .
C225 C224 C227 C229 -62.7(11) .
C223 C224 C227 C229 118.8(11) .
C225 C224 C227 C258 -118.3(13) .
C223 C224 C227 C258 63.3(13) .
C225 C224 C227 C259 -9.1(12) .
C223 C224 C227 C259 172.4(11) .
C225 C224 C227 C230 64.1(11) .
C223 C224 C227 C230 -114.4(10) .
C225 C224 C227 C228 178.9(8) .
C223 C224 C227 C228 0.4(10) .
C221 C28 C231 C236 -8.3(6) .
C211 C28 C231 C236 115.7(5) .
C27 C28 C231 C236 -124.6(5) .
C221 C28 C231 C232 173.3(4) .
C211 C28 C231 C232 -62.7(5) .
C27 C28 C231 C232 56.9(5) .
C236 C231 C232 C233 3.6(7) .
C28 C231 C232 C233 -177.9(4) .
C231 C232 C233 C234 -1.4(8) .
C232 C233 C234 C235 -1.8(7) .
C232 C233 C234 C237 176.4(5) .
C233 C234 C235 C236 2.8(7) .
C237 C234 C235 C236 -175.3(5) .
C232 C231 C236 C235 -2.6(7) .
C28 C231 C236 C235 179.0(4) .
C234 C235 C236 C231 -0.6(8) .
C235 C234 C237 C239 -111.1(13) .
C233 C234 C237 C239 70.9(14) .
C235 C234 C237 C269 -149.2(16) .
C233 C234 C237 C269 32.9(16) .
C235 C234 C237 C270 -24.6(16) .
C233 C234 C237 C270 157.4(15) .
C235 C234 C237 C268 95.3(17) .
C233 C234 C237 C268 -82.6(17) .
C235 C234 C237 C240 10.3(12) .
C233 C234 C237 C240 -167.6(11) .
C235 C234 C237 C238 129.6(12) .
C233 C234 C237 C238 -48.3(13) .
